data_4326485
loop_
_publ_author_name
'Deguang Huang'
'Olga V. Makhlynets'
'Lay Ling Tan'
'Sonny C. Lee'
'Elena V. Rybak-Akimova'
'R. H. Holm'

_publ_section_title
;
 Fast Carbon Dioxide Fixation by
 2,6-Pyridinedicarboxamidato-nickel(II)-hydroxide Complexes: Influence of
 Changes in Reactive Site Environment on Reaction Rates
;
_journal_name_full 'Inorganic Chemistry'
_journal_page_first 10070
_journal_page_last 10081
_journal_paper_doi 10.1021/ic200942u
_journal_volume 50
_journal_year 2011
_chemical_formula_moiety C54H34N6NiO4,2(C8H20N)2(C3H7NO)H2O
_chemical_formula_sum 'C76 H90 N10 Ni O7'
_chemical_formula_weight 1314.29
_chemical_name_common '[Ni(NNN)2](Et4N)2 2DMF H2O'
_space_group_IT_number 14
_symmetry_cell_setting monoclinic
_symmetry_space_group_name_Hall '-P 2ybc'
_symmetry_space_group_name_H-M 'P 1 21/c 1'
_atom_sites_solution_hydrogens geom
_atom_sites_solution_primary direct
_atom_sites_solution_secondary difmap
_audit_creation_method
;
SHELXL-97

The hydrogens of water were located from difference maps, but
their positions were fixed by command DFIX and they were not
refined in the following refinement.
;
_cell_angle_alpha 90.00
_cell_angle_beta 104.251(4)
_cell_angle_gamma 90.00
_cell_formula_units_Z 8
_cell_length_a 30.170(7)
_cell_length_b 24.581(6)
_cell_length_c 19.054(4)
_cell_measurement_reflns_used 10562
_cell_measurement_temperature 100(2)
_cell_measurement_theta_max 23.91
_cell_measurement_theta_min 2.16
_cell_volume 13696(5)
_computing_cell_refinement 'Bruker SAINT'
_computing_data_collection 'Bruker APEX2'
_computing_data_reduction 'Bruker SAINT'
_computing_molecular_graphics 'Bruker SHELXTL'
_computing_publication_material 'Bruker SHELXTL'
_computing_structure_refinement 'SHELXL-97 (Sheldrick, 1997)'
_computing_structure_solution 'SHELXS-97 (Sheldrick, 1990)'
_diffrn_ambient_temperature 100(2)
_diffrn_measured_fraction_theta_full 0.991
_diffrn_measured_fraction_theta_max 0.991
_diffrn_measurement_device_type 'Bruker APEX-II CCD'
_diffrn_measurement_method '\f and \w scans'
_diffrn_radiation_monochromator graphite
_diffrn_radiation_source 'fine-focus sealed tube'
_diffrn_radiation_type MoK\a
_diffrn_radiation_wavelength 0.71073
_diffrn_reflns_av_R_equivalents 0.0696
_diffrn_reflns_av_sigmaI/netI 0.0663
_diffrn_reflns_limit_h_max 36
_diffrn_reflns_limit_h_min -35
_diffrn_reflns_limit_k_max 29
_diffrn_reflns_limit_k_min -29
_diffrn_reflns_limit_l_max 22
_diffrn_reflns_limit_l_min -22
_diffrn_reflns_number 97151
_diffrn_reflns_theta_full 25.17
_diffrn_reflns_theta_max 25.17
_diffrn_reflns_theta_min 1.66
_diffrn_standards_number 0
_exptl_absorpt_coefficient_mu 0.346
_exptl_absorpt_correction_T_max 0.9629
_exptl_absorpt_correction_T_min 0.9093
_exptl_absorpt_correction_type multi-scan
_exptl_absorpt_process_details SADABS
_exptl_crystal_colour red
_exptl_crystal_density_diffrn 1.275
_exptl_crystal_density_meas ?
_exptl_crystal_description prism
_exptl_crystal_F_000 5600
_exptl_crystal_size_max 0.28
_exptl_crystal_size_mid 0.17
_exptl_crystal_size_min 0.11
_refine_diff_density_max 0.713
_refine_diff_density_min -0.617
_refine_diff_density_rms 0.066
_refine_ls_extinction_method none
_refine_ls_goodness_of_fit_ref 1.022
_refine_ls_hydrogen_treatment mixed
_refine_ls_matrix_type full
_refine_ls_number_parameters 1765
_refine_ls_number_reflns 24369
_refine_ls_number_restraints 1967
_refine_ls_restrained_S_all 1.035
_refine_ls_R_factor_all 0.0959
_refine_ls_R_factor_gt 0.0569
_refine_ls_shift/su_max 0.002
_refine_ls_shift/su_mean 0.000
_refine_ls_structure_factor_coef Fsqd
_refine_ls_weighting_details 'calc w=1/[\s^2^(Fo^2^)+(0.0554P)^2^+21.3188P] where P=(Fo^2^+2Fc^2^)/3'
_refine_ls_weighting_scheme calc
_refine_ls_wR_factor_gt 0.1289
_refine_ls_wR_factor_ref 0.1491
_reflns_number_gt 16520
_reflns_number_total 24369
_reflns_threshold_expression >2sigma(I)
_cod_data_source_file ic200942u_si_001_8.cif
_cod_data_source_block Nickeldinaphthyl
_cod_depositor_comments
;
The following automatic conversions were performed:

'_exptl_crystal_density_meas' value 'none' was changed to '?' - the
value is perceived as not measured.

Automatic conversion script
Id: cif_fix_values 3008 2015-01-20 13:52:24Z robertas 
;
_cod_database_code 4326485

loop_
_symmetry_equiv_pos_as_xyz
'x, y, z'
'-x, y+1/2, -z+1/2'
'-x, -y, -z'
'x, -y-1/2, z-1/2'

loop_
_atom_site_label
_atom_site_type_symbol
_atom_site_fract_x
_atom_site_fract_y
_atom_site_fract_z
_atom_site_U_iso_or_equiv
_atom_site_adp_type
_atom_site_occupancy
_atom_site_symmetry_multiplicity
_atom_site_calc_flag
_atom_site_refinement_flags
_atom_site_disorder_assembly
_atom_site_disorder_group
Ni1 Ni 0.741266(14) 0.099657(17) 0.23707(2) 0.01550(11) Uani 1 1 d U . .
O1 O 0.79843(8) -0.00681(10) 0.11015(14) 0.0298(6) Uani 1 1 d U . .
O2 O 0.63938(8) 0.20157(9) 0.10985(13) 0.0241(5) Uani 1 1 d U . .
O3 O 0.83123(8) 0.21269(10) 0.36246(13) 0.0258(6) Uani 1 1 d U . .
O4 O 0.68665(8) -0.01015(9) 0.36368(12) 0.0240(5) Uani 1 1 d U . .
N1 N 0.78784(10) 0.04148(11) 0.20993(16) 0.0230(6) Uani 1 1 d U . .
N2 N 0.72171(9) 0.09714(11) 0.13003(14) 0.0166(6) Uani 1 1 d U . .
N3 N 0.68662(9) 0.16095(11) 0.21204(15) 0.0172(6) Uani 1 1 d U . .
N4 N 0.79463(9) 0.16045(11) 0.26281(15) 0.0186(6) Uani 1 1 d U . .
N5 N 0.75665(9) 0.10078(11) 0.34440(14) 0.0174(6) Uani 1 1 d U . .
N6 N 0.69801(9) 0.03595(11) 0.26338(14) 0.0172(6) Uani 1 1 d U . .
C1 C 0.78001(12) 0.02893(14) 0.14031(19) 0.0214(7) Uani 1 1 d U . .
C2 C 0.74214(12) 0.06262(13) 0.09356(18) 0.0199(7) Uani 1 1 d U . .
C3 C 0.72878(13) 0.05954(15) 0.01896(19) 0.0271(8) Uani 1 1 d U . .
H3A H 0.7434 0.0353 -0.0069 0.033 Uiso 1 1 calc R . .
C4 C 0.69339(13) 0.09281(16) -0.0172(2) 0.0316(8) Uani 1 1 d U . .
H4A H 0.6834 0.0911 -0.0684 0.038 Uiso 1 1 calc R . .
C5 C 0.67249(12) 0.12831(15) 0.02058(19) 0.0240(7) Uani 1 1 d U . .
H5A H 0.6483 0.1513 -0.0039 0.029 Uiso 1 1 calc R . .
C6 C 0.68786(11) 0.12948(13) 0.09530(18) 0.0178(7) Uani 1 1 d U . .
C7 C 0.66849(11) 0.16763(13) 0.14174(18) 0.0176(7) Uani 1 1 d U . .
C8 C 0.67182(12) 0.19780(13) 0.25874(18) 0.0191(7) Uani 1 1 d U . .
C9 C 0.70324(13) 0.23140(14) 0.30330(19) 0.0248(8) Uani 1 1 d U . .
H9A H 0.7344 0.2295 0.3018 0.030 Uiso 1 1 calc R . .
C10 C 0.69029(13) 0.26827(15) 0.3507(2) 0.0296(8) Uani 1 1 d U . .
H10A H 0.7128 0.2902 0.3815 0.036 Uiso 1 1 calc R . .
C11 C 0.64564(13) 0.27293(14) 0.35298(19) 0.0280(8) Uani 1 1 d U . .
H11A H 0.6372 0.2987 0.3846 0.034 Uiso 1 1 calc R . .
C12 C 0.61186(12) 0.23974(14) 0.30873(19) 0.0227(7) Uani 1 1 d U . .
C13 C 0.56518(13) 0.24401(15) 0.3097(2) 0.0294(8) Uani 1 1 d U . .
H13A H 0.5562 0.2700 0.3405 0.035 Uiso 1 1 calc R . .
C14 C 0.53304(13) 0.21160(15) 0.2673(2) 0.0320(8) Uani 1 1 d U . .
H14A H 0.5018 0.2154 0.2681 0.038 Uiso 1 1 calc R . .
C15 C 0.54587(13) 0.17222(15) 0.2220(2) 0.0310(8) Uani 1 1 d U . .
H15A H 0.5234 0.1490 0.1931 0.037 Uiso 1 1 calc R . .
C16 C 0.59065(12) 0.16754(14) 0.2198(2) 0.0251(8) Uani 1 1 d U . .
H16A H 0.5989 0.1410 0.1889 0.030 Uiso 1 1 calc R . .
C17 C 0.62486(12) 0.20093(13) 0.26196(18) 0.0196(7) Uani 1 1 d U . .
C18 C 0.82308(13) 0.01409(16) 0.2611(2) 0.0325(7) Uani 1 1 d U . .
C19 C 0.81202(15) -0.01596(17) 0.3153(2) 0.0411(8) Uani 1 1 d U . .
H19A H 0.7808 -0.0208 0.3156 0.049 Uiso 1 1 calc R . .
C20 C 0.84651(17) -0.0397(2) 0.3704(3) 0.0592(9) Uani 1 1 d U . .
H20A H 0.8385 -0.0598 0.4080 0.071 Uiso 1 1 calc R . .
C21 C 0.89175(18) -0.0338(2) 0.3698(3) 0.0634(9) Uani 1 1 d U . .
H21A H 0.9148 -0.0504 0.4066 0.076 Uiso 1 1 calc R . .
C22 C 0.90380(16) -0.0037(2) 0.3158(3) 0.0536(8) Uani 1 1 d U . .
C23 C 0.95060(17) 0.0044(2) 0.3146(3) 0.0636(9) Uani 1 1 d U . .
H23A H 0.9740 -0.0114 0.3516 0.076 Uiso 1 1 calc R . .
C24 C 0.96241(17) 0.0342(2) 0.2620(3) 0.0627(10) Uani 1 1 d U . .
H24A H 0.9937 0.0400 0.2631 0.075 Uiso 1 1 calc R . .
C25 C 0.92849(15) 0.0558(2) 0.2068(3) 0.0537(9) Uani 1 1 d U . .
H25A H 0.9369 0.0752 0.1688 0.064 Uiso 1 1 calc R . .
C26 C 0.88309(14) 0.05027(18) 0.2052(2) 0.0406(8) Uani 1 1 d U . .
H26A H 0.8606 0.0666 0.1672 0.049 Uiso 1 1 calc R . .
C27 C 0.86960(14) 0.02077(18) 0.2592(2) 0.0390(7) Uani 1 1 d U . .
C28 C 0.80663(11) 0.17444(13) 0.33207(19) 0.0201(7) Uani 1 1 d U . .
C29 C 0.78578(11) 0.13829(13) 0.37913(18) 0.0192(7) Uani 1 1 d U . .
C30 C 0.79529(12) 0.14299(14) 0.45405(19) 0.0240(7) Uani 1 1 d U . .
H30A H 0.8156 0.1702 0.4787 0.029 Uiso 1 1 calc R . .
C31 C 0.77456(12) 0.10721(15) 0.49182(19) 0.0261(8) Uani 1 1 d U . .
H31A H 0.7808 0.1095 0.5431 0.031 Uiso 1 1 calc R . .
C32 C 0.74465(12) 0.06802(14) 0.45535(18) 0.0231(7) Uani 1 1 d U . .
H32A H 0.7305 0.0429 0.4808 0.028 Uiso 1 1 calc R . .
C33 C 0.73601(11) 0.06661(13) 0.38043(18) 0.0184(7) Uani 1 1 d U . .
C34 C 0.70347(11) 0.02697(13) 0.33378(18) 0.0176(7) Uani 1 1 d U . .
C35 C 0.66966(12) -0.00100(13) 0.21535(18) 0.0198(7) Uani 1 1 d U . .
C36 C 0.68864(13) -0.03623(15) 0.1755(2) 0.0283(8) Uani 1 1 d U . .
H36A H 0.7207 -0.0353 0.1802 0.034 Uiso 1 1 calc R . .
C37 C 0.66187(14) -0.07379(16) 0.1279(2) 0.0352(9) Uani 1 1 d U . .
H37A H 0.6761 -0.0981 0.1013 0.042 Uiso 1 1 calc R . .
C38 C 0.61567(14) -0.07576(16) 0.1192(2) 0.0347(9) Uani 1 1 d U . .
H38A H 0.5979 -0.1013 0.0867 0.042 Uiso 1 1 calc R . .
C39 C 0.59422(13) -0.03999(15) 0.15844(19) 0.0277(8) Uani 1 1 d U . .
C40 C 0.54657(13) -0.04225(17) 0.1528(2) 0.0351(9) Uani 1 1 d U . .
H40A H 0.5283 -0.0671 0.1199 0.042 Uiso 1 1 calc R . .
C41 C 0.52652(14) -0.00960(17) 0.1936(2) 0.0401(9) Uani 1 1 d U . .
H41A H 0.4946 -0.0123 0.1898 0.048 Uiso 1 1 calc R . .
C42 C 0.55305(13) 0.02796(17) 0.2412(2) 0.0363(9) Uani 1 1 d U . .
H42A H 0.5389 0.0511 0.2692 0.044 Uiso 1 1 calc R . .
C43 C 0.59935(13) 0.03189(15) 0.2479(2) 0.0278(8) Uani 1 1 d U . .
H43A H 0.6167 0.0580 0.2801 0.033 Uiso 1 1 calc R . .
C44 C 0.62148(12) -0.00227(14) 0.20774(18) 0.0224(7) Uani 1 1 d U . .
C45 C 0.81301(11) 0.19115(13) 0.21359(19) 0.0198(7) Uani 1 1 d U . .
C46 C 0.78392(12) 0.21589(14) 0.15619(19) 0.0214(7) Uani 1 1 d U . .
H46A H 0.7519 0.2130 0.1512 0.026 Uiso 1 1 calc R . .
C47 C 0.79996(12) 0.24562(14) 0.1041(2) 0.0244(8) Uani 1 1 d U . .
H47A H 0.7788 0.2625 0.0650 0.029 Uiso 1 1 calc R . .
C48 C 0.84580(12) 0.25011(15) 0.1099(2) 0.0272(8) Uani 1 1 d U . .
H48A H 0.8564 0.2703 0.0748 0.033 Uiso 1 1 calc R . .
C49 C 0.87751(12) 0.22504(14) 0.1676(2) 0.0245(7) Uani 1 1 d U . .
C50 C 0.92507(13) 0.22912(16) 0.1746(2) 0.0308(8) Uani 1 1 d U . .
H50A H 0.9360 0.2485 0.1390 0.037 Uiso 1 1 calc R . .
C51 C 0.95562(13) 0.20581(16) 0.2313(2) 0.0328(8) Uani 1 1 d U . .
H51A H 0.9875 0.2096 0.2356 0.039 Uiso 1 1 calc R . .
C52 C 0.94006(13) 0.17622(16) 0.2834(2) 0.0327(8) Uani 1 1 d U . .
H52A H 0.9615 0.1601 0.3229 0.039 Uiso 1 1 calc R . .
C53 C 0.89411(12) 0.17045(15) 0.2777(2) 0.0266(8) Uani 1 1 d U . .
H53A H 0.8841 0.1495 0.3127 0.032 Uiso 1 1 calc R . .
C54 C 0.86142(12) 0.19508(14) 0.22058(19) 0.0212(7) Uani 1 1 d U . .
Ni2 Ni 0.753802(14) -0.105542(17) -0.26717(2) 0.01564(11) Uani 1 1 d U . .
O5 O 0.68969(8) 0.00283(9) -0.43350(12) 0.0226(5) Uani 1 1 d U . .
O6 O 0.84329(8) -0.21421(10) -0.33151(14) 0.0294(6) Uani 1 1 d U . .
O7 O 0.66046(8) -0.21050(10) -0.20167(14) 0.0293(6) Uani 1 1 d U . .
O8 O 0.81513(8) 0.00474(9) -0.10292(12) 0.0235(5) Uani 1 1 d U . .
N7 N 0.71053(9) -0.03978(11) -0.32164(14) 0.0166(6) Uani 1 1 d U . .
N8 N 0.76346(9) -0.10699(10) -0.36634(14) 0.0172(6) Uani 1 1 d U . .
N9 N 0.80451(9) -0.16767(11) -0.25879(15) 0.0196(6) Uani 1 1 d U . .
N10 N 0.69919(9) -0.16643(11) -0.27707(15) 0.0186(6) Uani 1 1 d U . .
N11 N 0.74067(9) -0.10386(11) -0.17034(14) 0.0181(6) Uani 1 1 d U . .
N12 N 0.80436(9) -0.04785(11) -0.20759(14) 0.0172(6) Uani 1 1 d U . .
C55 C 0.70980(11) -0.03337(13) -0.39050(18) 0.0183(7) Uani 1 1 d U . .
C56 C 0.73967(11) -0.07343(13) -0.41718(18) 0.0183(7) Uani 1 1 d U . .
C57 C 0.74456(12) -0.07504(14) -0.48732(19) 0.0237(7) Uani 1 1 d U . .
H57A H 0.7280 -0.0508 -0.5231 0.028 Uiso 1 1 calc R . .
C58 C 0.77424(14) -0.11306(15) -0.5040(2) 0.0300(8) Uani 1 1 d U . .
H58A H 0.7779 -0.1154 -0.5520 0.036 Uiso 1 1 calc R . .
C59 C 0.79872(13) -0.14765(15) -0.4511(2) 0.0273(8) Uani 1 1 d U . .
H59A H 0.8193 -0.1736 -0.4620 0.033 Uiso 1 1 calc R . .
C60 C 0.79233(12) -0.14333(14) -0.38175(19) 0.0219(7) Uani 1 1 d U . .
C61 C 0.81645(12) -0.17848(14) -0.31960(19) 0.0215(7) Uani 1 1 d U . .
C62 C 0.82355(12) -0.20108(14) -0.19837(19) 0.0240(7) Uani 1 1 d U . .
C63 C 0.79554(13) -0.23378(17) -0.1703(2) 0.0360(9) Uani 1 1 d U . .
H63A H 0.7635 -0.2332 -0.1911 0.043 Uiso 1 1 calc R . .
C64 C 0.81311(15) -0.2683(2) -0.1112(3) 0.0547(12) Uani 1 1 d U . .
H64A H 0.7930 -0.2906 -0.0926 0.066 Uiso 1 1 calc R . .
C65 C 0.85890(15) -0.2698(2) -0.0805(3) 0.0590(12) Uani 1 1 d U . .
H65A H 0.8705 -0.2940 -0.0414 0.071 Uiso 1 1 calc R . .
C66 C 0.88937(14) -0.2360(2) -0.1062(2) 0.0446(10) Uani 1 1 d U . .
C67 C 0.93705(14) -0.2362(2) -0.0744(2) 0.0500(11) Uani 1 1 d U . .
H67A H 0.9492 -0.2596 -0.0346 0.060 Uiso 1 1 calc R . .
C68 C 0.96562(14) -0.20326(19) -0.1001(2) 0.0442(10) Uani 1 1 d U . .
H68A H 0.9976 -0.2045 -0.0792 0.053 Uiso 1 1 calc R . .
C69 C 0.94814(13) -0.16771(17) -0.1571(2) 0.0368(9) Uani 1 1 d U . .
H69A H 0.9683 -0.1442 -0.1741 0.044 Uiso 1 1 calc R . .
C70 C 0.90232(12) -0.16627(15) -0.1888(2) 0.0283(8) Uani 1 1 d U . .
H70A H 0.8910 -0.1415 -0.2273 0.034 Uiso 1 1 calc R . .
C71 C 0.87152(12) -0.20092(16) -0.1655(2) 0.0289(8) Uani 1 1 d U . .
C72 C 0.68745(11) 0.00060(13) -0.29060(17) 0.0165(6) Uani 1 1 d U . .
C73 C 0.71254(12) 0.03823(13) -0.24416(18) 0.0195(7) Uani 1 1 d U . .
H73A H 0.7450 0.0372 -0.2338 0.023 Uiso 1 1 calc R . .
C74 C 0.69089(12) 0.07839(14) -0.21161(18) 0.0226(7) Uani 1 1 d U . .
H74A H 0.7090 0.1045 -0.1805 0.027 Uiso 1 1 calc R . .
C75 C 0.64448(12) 0.08042(14) -0.22386(18) 0.0227(7) Uani 1 1 d U . .
H75A H 0.6305 0.1072 -0.2006 0.027 Uiso 1 1 calc R . .
C76 C 0.61723(12) 0.04231(14) -0.27153(18) 0.0207(7) Uani 1 1 d U . .
C77 C 0.56881(12) 0.04384(15) -0.2871(2) 0.0256(8) Uani 1 1 d U . .
H77A H 0.5542 0.0698 -0.2633 0.031 Uiso 1 1 calc R . .
C78 C 0.54291(13) 0.00859(15) -0.3357(2) 0.0296(8) Uani 1 1 d U . .
H78A H 0.5105 0.0104 -0.3460 0.035 Uiso 1 1 calc R . .
C79 C 0.56413(12) -0.03037(15) -0.3703(2) 0.0280(8) Uani 1 1 d U . .
H79A H 0.5459 -0.0546 -0.4044 0.034 Uiso 1 1 calc R . .
C80 C 0.61068(12) -0.03380(14) -0.35552(19) 0.0223(7) Uani 1 1 d U . .
H80A H 0.6244 -0.0609 -0.3788 0.027 Uiso 1 1 calc R . .
C81 C 0.63889(11) 0.00248(13) -0.30584(18) 0.0179(7) Uani 1 1 d U . .
C82 C 0.68687(11) -0.17529(13) -0.21564(18) 0.0199(7) Uani 1 1 d U . .
C83 C 0.71003(12) -0.13824(14) -0.15528(19) 0.0210(7) Uani 1 1 d U . .
C84 C 0.70147(13) -0.13965(15) -0.08725(19) 0.0266(8) Uani 1 1 d U . .
H84A H 0.6799 -0.1645 -0.0765 0.032 Uiso 1 1 calc R . .
C85 C 0.72502(13) -0.10417(15) -0.0355(2) 0.0284(8) Uani 1 1 d U . .
H85A H 0.7196 -0.1044 0.0116 0.034 Uiso 1 1 calc R . .
C86 C 0.75635(12) -0.06836(14) -0.05115(19) 0.0237(7) Uani 1 1 d U . .
H86A H 0.7725 -0.0436 -0.0157 0.028 Uiso 1 1 calc R . .
C87 C 0.76364(12) -0.06955(13) -0.12002(18) 0.0190(7) Uani 1 1 d U . .
C88 C 0.79780(11) -0.03360(14) -0.14388(18) 0.0191(7) Uani 1 1 d U . .
C89 C 0.83745(11) -0.01859(13) -0.23363(18) 0.0178(7) Uani 1 1 d U . .
C90 C 0.82476(12) 0.00617(14) -0.29991(18) 0.0216(7) Uani 1 1 d U . .
H90A H 0.7939 0.0034 -0.3272 0.026 Uiso 1 1 calc R . .
C91 C 0.85633(13) 0.03565(15) -0.3288(2) 0.0275(8) Uani 1 1 d U . .
H91A H 0.8466 0.0522 -0.3751 0.033 Uiso 1 1 calc R . .
C92 C 0.90069(13) 0.04053(15) -0.2906(2) 0.0291(8) Uani 1 1 d U . .
H92A H 0.9216 0.0609 -0.3100 0.035 Uiso 1 1 calc R . .
C93 C 0.91567(12) 0.01552(14) -0.2222(2) 0.0241(7) Uani 1 1 d U . .
C94 C 0.96153(12) 0.02046(15) -0.1811(2) 0.0312(8) Uani 1 1 d U . .
H94A H 0.9825 0.0416 -0.1995 0.037 Uiso 1 1 calc R . .
C95 C 0.97614(13) -0.00447(16) -0.1157(2) 0.0346(9) Uani 1 1 d U . .
H95A H 1.0070 -0.0005 -0.0888 0.042 Uiso 1 1 calc R . .
C96 C 0.94567(13) -0.03584(15) -0.0881(2) 0.0321(8) Uani 1 1 d U . .
H96A H 0.9561 -0.0535 -0.0427 0.039 Uiso 1 1 calc R . .
C97 C 0.90099(12) -0.04136(14) -0.12587(19) 0.0245(7) Uani 1 1 d U . .
H97A H 0.8808 -0.0630 -0.1064 0.029 Uiso 1 1 calc R . .
C98 C 0.88443(12) -0.01534(13) -0.19345(19) 0.0211(7) Uani 1 1 d U . .
C99 C 0.68126(11) -0.20364(13) -0.33424(18) 0.0193(7) Uani 1 1 d U . .
C100 C 0.71055(12) -0.23720(14) -0.35853(19) 0.0247(8) Uani 1 1 d U . .
H10B H 0.7425 -0.2349 -0.3372 0.030 Uiso 1 1 calc R . .
C101 C 0.69426(13) -0.27522(15) -0.4147(2) 0.0294(8) Uani 1 1 d U . .
H10C H 0.7154 -0.2976 -0.4311 0.035 Uiso 1 1 calc R . .
C102 C 0.64888(13) -0.28013(15) -0.4455(2) 0.0276(8) Uani 1 1 d U . .
H10D H 0.6384 -0.3065 -0.4823 0.033 Uiso 1 1 calc R . .
C103 C 0.61710(12) -0.24618(14) -0.42295(19) 0.0234(7) Uani 1 1 d U . .
C104 C 0.56941(12) -0.24958(15) -0.4551(2) 0.0270(8) Uani 1 1 d U . .
H10E H 0.5584 -0.2755 -0.4923 0.032 Uiso 1 1 calc R . .
C105 C 0.53942(13) -0.21630(15) -0.4333(2) 0.0296(8) Uani 1 1 d U . .
H10F H 0.5076 -0.2192 -0.4551 0.036 Uiso 1 1 calc R . .
C106 C 0.55524(12) -0.17749(15) -0.3786(2) 0.0280(8) Uani 1 1 d U . .
H10G H 0.5341 -0.1542 -0.3639 0.034 Uiso 1 1 calc R . .
C107 C 0.60066(12) -0.17319(14) -0.3466(2) 0.0233(7) Uani 1 1 d U . .
H10H H 0.6108 -0.1467 -0.3099 0.028 Uiso 1 1 calc R . .
C108 C 0.63321(12) -0.20729(13) -0.36678(18) 0.0197(7) Uani 1 1 d U . .
N13 N 0.87014(10) 0.35468(11) 0.39409(16) 0.0242(6) Uani 1 1 d U . .
C109 C 0.83726(13) 0.37931(15) 0.3286(2) 0.0285(8) Uani 1 1 d U . .
H10I H 0.8192 0.4079 0.3455 0.034 Uiso 1 1 calc R . .
H10J H 0.8553 0.3971 0.2981 0.034 Uiso 1 1 calc R . .
C110 C 0.80443(14) 0.33946(16) 0.2822(2) 0.0388(10) Uani 1 1 d U . .
H11B H 0.7846 0.3588 0.2414 0.058 Uiso 1 1 calc R . .
H11C H 0.7857 0.3223 0.3113 0.058 Uiso 1 1 calc R . .
H11D H 0.8218 0.3115 0.2638 0.058 Uiso 1 1 calc R . .
C111 C 0.84480(13) 0.32757(15) 0.4439(2) 0.0307(8) Uani 1 1 d U . .
H11E H 0.8264 0.2972 0.4175 0.037 Uiso 1 1 calc R . .
H11F H 0.8675 0.3118 0.4855 0.037 Uiso 1 1 calc R . .
C112 C 0.81348(15) 0.36474(16) 0.4726(2) 0.0396(10) Uani 1 1 d U . .
H11G H 0.7985 0.3441 0.5042 0.059 Uiso 1 1 calc R . .
H11H H 0.7903 0.3799 0.4320 0.059 Uiso 1 1 calc R . .
H11I H 0.8314 0.3944 0.5001 0.059 Uiso 1 1 calc R . .
C113 C 0.89924(13) 0.31111(15) 0.3711(2) 0.0324(8) Uani 1 1 d U . .
H11J H 0.8795 0.2796 0.3520 0.039 Uiso 1 1 calc R . .
H11K H 0.9224 0.2986 0.4144 0.039 Uiso 1 1 calc R . .
C114 C 0.92359(15) 0.32900(17) 0.3141(3) 0.0447(11) Uani 1 1 d U . .
H11L H 0.9416 0.2986 0.3025 0.067 Uiso 1 1 calc R . .
H11M H 0.9439 0.3596 0.3327 0.067 Uiso 1 1 calc R . .
H11N H 0.9010 0.3403 0.2702 0.067 Uiso 1 1 calc R . .
C115 C 0.89906(13) 0.40153(15) 0.4313(2) 0.0292(8) Uani 1 1 d U . .
H11O H 0.9157 0.4173 0.3974 0.035 Uiso 1 1 calc R . .
H11P H 0.8785 0.4301 0.4421 0.035 Uiso 1 1 calc R . .
C116 C 0.93331(15) 0.38670(17) 0.5007(2) 0.0437(11) Uani 1 1 d U . .
H11Q H 0.9506 0.4192 0.5210 0.066 Uiso 1 1 calc R . .
H11R H 0.9544 0.3591 0.4906 0.066 Uiso 1 1 calc R . .
H11S H 0.9172 0.3722 0.5354 0.066 Uiso 1 1 calc R . .
N14 N 0.61391(10) 0.35631(11) 0.04160(15) 0.0207(6) Uani 1 1 d U . .
C117 C 0.61415(15) 0.33804(16) -0.0340(2) 0.0368(9) Uani 1 1 d U . .
H11T H 0.6315 0.3036 -0.0307 0.044 Uiso 1 1 calc R . .
H11U H 0.5823 0.3305 -0.0610 0.044 Uiso 1 1 calc R . .
C118 C 0.63454(18) 0.3783(2) -0.0760(2) 0.0546(12) Uani 1 1 d U . .
H11V H 0.6335 0.3636 -0.1242 0.082 Uiso 1 1 calc R . .
H11W H 0.6664 0.3854 -0.0505 0.082 Uiso 1 1 calc R . .
H11X H 0.6171 0.4123 -0.0809 0.082 Uiso 1 1 calc R . .
C119 C 0.66152(11) 0.36646(14) 0.0879(2) 0.0254(8) Uani 1 1 d U . .
H11Y H 0.6593 0.3771 0.1370 0.031 Uiso 1 1 calc R . .
H11Z H 0.6750 0.3975 0.0672 0.031 Uiso 1 1 calc R . .
C120 C 0.69352(13) 0.31820(17) 0.0944(3) 0.0414(10) Uani 1 1 d U . .
H12A H 0.7236 0.3280 0.1251 0.062 Uiso 1 1 calc R . .
H12B H 0.6967 0.3079 0.0463 0.062 Uiso 1 1 calc R . .
H12C H 0.6810 0.2875 0.1162 0.062 Uiso 1 1 calc R . .
C121 C 0.58890(12) 0.41020(13) 0.04021(19) 0.0225(7) Uani 1 1 d U . .
H12D H 0.5863 0.4183 0.0899 0.027 Uiso 1 1 calc R . .
H12E H 0.6079 0.4392 0.0263 0.027 Uiso 1 1 calc R . .
C122 C 0.54170(13) 0.41290(16) -0.0102(2) 0.0351(9) Uani 1 1 d U . .
H12F H 0.5287 0.4491 -0.0073 0.053 Uiso 1 1 calc R . .
H12G H 0.5221 0.3854 0.0041 0.053 Uiso 1 1 calc R . .
H12H H 0.5437 0.4060 -0.0599 0.053 Uiso 1 1 calc R . .
C123 C 0.59006(12) 0.31096(14) 0.07258(19) 0.0240(7) Uani 1 1 d U . .
H12I H 0.5577 0.3096 0.0447 0.029 Uiso 1 1 calc R . .
H12J H 0.6044 0.2759 0.0649 0.029 Uiso 1 1 calc R . .
C124 C 0.59100(13) 0.31567(15) 0.1515(2) 0.0312(9) Uani 1 1 d U . .
H12K H 0.5747 0.2847 0.1659 0.047 Uiso 1 1 calc R . .
H12L H 0.5761 0.3496 0.1599 0.047 Uiso 1 1 calc R . .
H12M H 0.6228 0.3157 0.1802 0.047 Uiso 1 1 calc R . .
N15 N 0.89062(14) -0.14841(16) 0.1525(2) 0.0593(10) Uani 1 1 d U . .
C125 C 0.8592(2) -0.1169(2) 0.1838(4) 0.0779(14) Uani 1 1 d U . .
H12N H 0.8441 -0.0893 0.1480 0.094 Uiso 1 1 calc R . .
H12O H 0.8773 -0.0972 0.2267 0.094 Uiso 1 1 calc R . .
C126 C 0.8226(2) -0.1497(2) 0.2065(4) 0.0916(17) Uani 1 1 d U . .
H12P H 0.8031 -0.1252 0.2264 0.137 Uiso 1 1 calc R . .
H12Q H 0.8370 -0.1763 0.2434 0.137 Uiso 1 1 calc R . .
H12R H 0.8039 -0.1688 0.1643 0.137 Uiso 1 1 calc R . .
C127 C 0.92318(19) -0.1074(2) 0.1301(3) 0.0701(13) Uani 1 1 d U . .
H12S H 0.9409 -0.0886 0.1740 0.084 Uiso 1 1 calc R . .
H12T H 0.9047 -0.0797 0.0981 0.084 Uiso 1 1 calc R . .
C128 C 0.9573(2) -0.1333(2) 0.0902(4) 0.0823(16) Uani 1 1 d U . .
H12U H 0.9770 -0.1048 0.0781 0.123 Uiso 1 1 calc R . .
H12V H 0.9402 -0.1510 0.0456 0.123 Uiso 1 1 calc R . .
H12W H 0.9763 -0.1603 0.1217 0.123 Uiso 1 1 calc R . .
C129 C 0.86757(19) -0.1822(2) 0.0857(3) 0.0732(14) Uani 1 1 d U . .
H12X H 0.8914 -0.2010 0.0671 0.088 Uiso 1 1 calc R . .
H12Y H 0.8481 -0.2104 0.1001 0.088 Uiso 1 1 calc R . .
C130 C 0.8391(2) -0.1487(2) 0.0269(4) 0.098(2) Uani 1 1 d U . .
H13B H 0.8256 -0.1720 -0.0146 0.146 Uiso 1 1 calc R . .
H13C H 0.8582 -0.1209 0.0121 0.146 Uiso 1 1 calc R . .
H13D H 0.8147 -0.1311 0.0444 0.146 Uiso 1 1 calc R . .
C131 C 0.91751(17) -0.19041(18) 0.2036(3) 0.0553(12) Uani 1 1 d U . .
H13E H 0.9380 -0.2098 0.1787 0.066 Uiso 1 1 calc R . .
H13F H 0.8959 -0.2174 0.2148 0.066 Uiso 1 1 calc R . .
C132 C 0.9461(2) -0.1672(2) 0.2742(3) 0.0727(15) Uani 1 1 d U . .
H13G H 0.9624 -0.1967 0.3043 0.109 Uiso 1 1 calc R . .
H13H H 0.9260 -0.1487 0.3000 0.109 Uiso 1 1 calc R . .
H13I H 0.9682 -0.1411 0.2638 0.109 Uiso 1 1 calc R . .
N16 N 0.60417(10) -0.33991(12) 0.83582(17) 0.0279(6) Uani 1 1 d U . .
C133 C 0.56880(15) -0.37926(17) 0.8479(2) 0.0400(9) Uani 1 1 d U . .
H13J H 0.5839 -0.4065 0.8842 0.048 Uiso 1 1 calc R . .
H13K H 0.5558 -0.3988 0.8020 0.048 Uiso 1 1 calc R . .
C134 C 0.52968(15) -0.3527(2) 0.8738(3) 0.0488(11) Uani 1 1 d U . .
H13L H 0.5080 -0.3807 0.8804 0.073 Uiso 1 1 calc R . .
H13M H 0.5140 -0.3262 0.8377 0.073 Uiso 1 1 calc R . .
H13N H 0.5421 -0.3341 0.9200 0.073 Uiso 1 1 calc R . .
C135 C 0.63851(15) -0.37217(17) 0.8065(2) 0.0410(9) Uani 1 1 d U . .
H13O H 0.6486 -0.4036 0.8390 0.049 Uiso 1 1 calc R . .
H13P H 0.6227 -0.3868 0.7585 0.049 Uiso 1 1 calc R . .
C136 C 0.68025(15) -0.34212(19) 0.7985(3) 0.0528(12) Uani 1 1 d U . .
H13Q H 0.6998 -0.3667 0.7790 0.079 Uiso 1 1 calc R . .
H13R H 0.6972 -0.3286 0.8459 0.079 Uiso 1 1 calc R . .
H13S H 0.6710 -0.3114 0.7654 0.079 Uiso 1 1 calc R . .
C137 C 0.62644(15) -0.30912(16) 0.9026(2) 0.0382(9) Uani 1 1 d U . .
H13T H 0.6031 -0.2867 0.9176 0.046 Uiso 1 1 calc R . .
H13U H 0.6495 -0.2841 0.8915 0.046 Uiso 1 1 calc R . .
C138 C 0.64939(17) -0.34553(19) 0.9648(3) 0.0557(13) Uani 1 1 d U . .
H13V H 0.6635 -0.3232 1.0069 0.084 Uiso 1 1 calc R . .
H13W H 0.6730 -0.3674 0.9507 0.084 Uiso 1 1 calc R . .
H13X H 0.6266 -0.3697 0.9771 0.084 Uiso 1 1 calc R . .
C139 C 0.58184(14) -0.29574(15) 0.7793(2) 0.0334(9) Uani 1 1 d U . .
H13Y H 0.5617 -0.2727 0.8008 0.040 Uiso 1 1 calc R . .
H13Z H 0.6063 -0.2721 0.7700 0.040 Uiso 1 1 calc R . .
C140 C 0.55452(15) -0.31738(17) 0.7085(2) 0.0408(10) Uani 1 1 d U . .
H14B H 0.5418 -0.2870 0.6766 0.061 Uiso 1 1 calc R . .
H14C H 0.5295 -0.3400 0.7167 0.061 Uiso 1 1 calc R . .
H14D H 0.5743 -0.3393 0.6858 0.061 Uiso 1 1 calc R . .
O9 O 0.94097(16) 0.22678(19) 0.5111(2) 0.0653(11) Uani 0.783(5) 1 d PU A 1
N17 N 0.93320(16) 0.13619(18) 0.5104(2) 0.0637(8) Uani 0.783(5) 1 d PU A 1
C141 C 0.92750(19) 0.1862(2) 0.4815(3) 0.0574(10) Uani 0.783(5) 1 d PU A 1
H14Y H 0.9109 0.1888 0.4323 0.069 Uiso 0.783(5) 1 calc PR A 1
C142 C 0.9648(2) 0.1302(3) 0.5800(3) 0.0754(11) Uani 0.783(5) 1 d PU A 1
H14E H 0.9760 0.1660 0.5986 0.113 Uiso 0.783(5) 1 calc PR A 1
H14F H 0.9906 0.1075 0.5751 0.113 Uiso 0.783(5) 1 calc PR A 1
H14G H 0.9493 0.1128 0.6136 0.113 Uiso 0.783(5) 1 calc PR A 1
C143 C 0.9123(2) 0.0890(2) 0.4729(3) 0.0763(12) Uani 0.783(5) 1 d PU A 1
H14H H 0.8918 0.0998 0.4267 0.114 Uiso 0.783(5) 1 calc PR A 1
H14W H 0.8947 0.0701 0.5024 0.114 Uiso 0.783(5) 1 calc PR A 1
H14X H 0.9360 0.0647 0.4638 0.114 Uiso 0.783(5) 1 calc PR A 1
O9' O 0.9775(6) 0.0849(7) 0.6101(9) 0.0653(11) Uani 0.217(5) 1 d PU A 2
N17' N 0.93320(16) 0.13619(18) 0.5104(2) 0.0637(8) Uani 0.217(5) 1 d PU A 2
C41' C 0.92750(19) 0.1862(2) 0.4815(3) 0.0574(10) Uani 0.217(5) 1 d PU A 2
H41B H 0.9056 0.1846 0.4341 0.086 Uiso 0.217(5) 1 calc PR A 2
H41C H 0.9569 0.1999 0.4758 0.086 Uiso 0.217(5) 1 calc PR A 2
H41D H 0.9158 0.2105 0.5135 0.086 Uiso 0.217(5) 1 calc PR A 2
C42' C 0.9648(2) 0.1302(3) 0.5800(3) 0.0754(11) Uani 0.217(5) 1 d PU A 2
H42B H 0.9770 0.1623 0.6051 0.090 Uiso 0.217(5) 1 calc PR A 2
C43' C 0.9123(2) 0.0890(2) 0.4729(3) 0.0763(12) Uani 0.217(5) 1 d PU A 2
H43B H 0.8921 0.0998 0.4264 0.114 Uiso 0.217(5) 1 calc PR A 2
H43C H 0.8943 0.0704 0.5021 0.114 Uiso 0.217(5) 1 calc PR A 2
H43D H 0.9360 0.0644 0.4645 0.114 Uiso 0.217(5) 1 calc PR A 2
O10 O 0.55996(10) 0.37635(12) 0.36693(16) 0.0446(7) Uani 1 1 d U . .
N18 N 0.55602(12) 0.39406(13) 0.48197(18) 0.0376(8) Uani 1 1 d U . .
C144 C 0.56555(14) 0.40581(17) 0.4188(2) 0.0373(9) Uani 1 1 d U . .
H14I H 0.5780 0.4408 0.4145 0.045 Uiso 1 1 calc R . .
C145 C 0.53926(15) 0.34077(18) 0.4954(2) 0.0446(10) Uani 1 1 d U . .
H14J H 0.5324 0.3196 0.4504 0.067 Uiso 1 1 calc R . .
H14K H 0.5114 0.3448 0.5126 0.067 Uiso 1 1 calc R . .
H14L H 0.5626 0.3219 0.5322 0.067 Uiso 1 1 calc R . .
C146 C 0.56793(19) 0.43199(19) 0.5421(3) 0.0586(13) Uani 1 1 d U . .
H14M H 0.5787 0.4661 0.5255 0.088 Uiso 1 1 calc R . .
H14N H 0.5922 0.4163 0.5807 0.088 Uiso 1 1 calc R . .
H14O H 0.5409 0.4392 0.5606 0.088 Uiso 1 1 calc R . .
O11 O 0.55849(14) -0.30985(16) 0.3889(2) 0.0417(10) Uani 0.717(4) 1 d PU B 1
N19 N 0.58214(17) -0.3957(2) 0.3717(3) 0.0366(9) Uani 0.717(4) 1 d PU B 1
C147 C 0.5773(2) -0.3422(2) 0.3573(3) 0.0380(12) Uani 0.717(4) 1 d PU B 1
H14P H 0.5895 -0.3285 0.3194 0.046 Uiso 0.717(4) 1 calc PR B 1
C148 C 0.5644(3) -0.4189(3) 0.4292(4) 0.0464(13) Uani 0.717(4) 1 d PU B 1
H14Q H 0.5503 -0.3901 0.4521 0.070 Uiso 0.717(4) 1 calc PR B 1
H14R H 0.5894 -0.4357 0.4654 0.070 Uiso 0.717(4) 1 calc PR B 1
H14S H 0.5413 -0.4465 0.4090 0.070 Uiso 0.717(4) 1 calc PR B 1
C149 C 0.6038(2) -0.4317(3) 0.3310(4) 0.0436(12) Uani 0.717(4) 1 d PU B 1
H14T H 0.6142 -0.4109 0.2943 0.065 Uiso 0.717(4) 1 calc PR B 1
H14U H 0.5818 -0.4595 0.3073 0.065 Uiso 0.717(4) 1 calc PR B 1
H14V H 0.6300 -0.4494 0.3637 0.065 Uiso 0.717(4) 1 calc PR B 1
O11' O 0.5545(4) -0.3733(5) 0.4382(6) 0.0523(19) Uani 0.283(4) 1 d PU B 2
N19' N 0.5973(5) -0.4278(6) 0.3787(8) 0.0420(14) Uani 0.283(4) 1 d PU B 2
C47' C 0.5844(6) -0.4100(8) 0.4352(11) 0.0434(16) Uani 0.283(4) 1 d PU B 2
H47B H 0.5991 -0.4263 0.4801 0.052 Uiso 0.283(4) 1 calc PR B 2
C48' C 0.5821(6) -0.4006(7) 0.3105(8) 0.0416(17) Uani 0.283(4) 1 d PU B 2
H48B H 0.5607 -0.3716 0.3148 0.062 Uiso 0.283(4) 1 calc PR B 2
H48C H 0.5668 -0.4267 0.2736 0.062 Uiso 0.283(4) 1 calc PR B 2
H48D H 0.6085 -0.3849 0.2963 0.062 Uiso 0.283(4) 1 calc PR B 2
C49' C 0.6277(5) -0.4725(6) 0.3852(9) 0.043(2) Uani 0.283(4) 1 d PU B 2
H49A H 0.6340 -0.4870 0.4346 0.065 Uiso 0.283(4) 1 calc PR B 2
H49B H 0.6564 -0.4606 0.3747 0.065 Uiso 0.283(4) 1 calc PR B 2
H49C H 0.6138 -0.5010 0.3508 0.065 Uiso 0.283(4) 1 calc PR B 2
O12 O 0.95583(14) -0.2177(2) 0.6011(2) 0.0533(12) Uani 0.713(6) 1 d PU C 1
N20 N 0.93685(14) -0.1252(2) 0.5948(2) 0.0630(8) Uani 0.713(6) 1 d PU C 1
C150 C 0.93605(16) -0.1769(2) 0.6191(3) 0.0553(9) Uani 0.713(6) 1 d PU C 1
H15B H 0.9186 -0.1831 0.6536 0.066 Uiso 0.713(6) 1 calc PR C 1
C151 C 0.9651(2) -0.1108(3) 0.5473(3) 0.0737(11) Uani 0.713(6) 1 d PDU C 1
H15C H 0.9802 -0.1434 0.5349 0.111 Uiso 0.713(6) 1 calc PR C 1
H15D H 0.9883 -0.0845 0.5715 0.111 Uiso 0.713(6) 1 calc PR C 1
H15E H 0.9462 -0.0945 0.5031 0.111 Uiso 0.713(6) 1 calc PR C 1
C152 C 0.91195(18) -0.0818(2) 0.6188(3) 0.0738(11) Uani 0.713(6) 1 d PU C 1
H15F H 0.8941 -0.0966 0.6510 0.111 Uiso 0.713(6) 1 calc PR C 1
H15G H 0.8913 -0.0647 0.5768 0.111 Uiso 0.713(6) 1 calc PR C 1
H15H H 0.9335 -0.0546 0.6451 0.111 Uiso 0.713(6) 1 calc PR C 1
O12' O 0.9768(4) -0.0599(5) 0.5222(7) 0.071(2) Uani 0.287(6) 1 d PDU C 2
N20' N 0.93685(14) -0.1252(2) 0.5948(2) 0.0630(8) Uani 0.287(6) 1 d PU C 2
C50' C 0.93605(16) -0.1769(2) 0.6191(3) 0.0553(9) Uani 0.287(6) 1 d PU C 2
H50B H 0.9550 -0.2001 0.5963 0.083 Uiso 0.287(6) 1 calc PR C 2
H50C H 0.9045 -0.1904 0.6067 0.083 Uiso 0.287(6) 1 calc PR C 2
H50D H 0.9481 -0.1777 0.6718 0.083 Uiso 0.287(6) 1 calc PR C 2
C51' C 0.9651(2) -0.1108(3) 0.5473(3) 0.0737(11) Uani 0.287(6) 1 d PU C 2
H51B H 0.9785 -0.1410 0.5293 0.088 Uiso 0.287(6) 1 calc PR C 2
C52' C 0.91195(18) -0.0818(2) 0.6188(3) 0.0738(11) Uani 0.287(6) 1 d PU C 2
H52B H 0.8940 -0.0966 0.6508 0.111 Uiso 0.287(6) 1 calc PR C 2
H52C H 0.8914 -0.0646 0.5768 0.111 Uiso 0.287(6) 1 calc PR C 2
H52D H 0.9335 -0.0547 0.6453 0.111 Uiso 0.287(6) 1 calc PR C 2
O13 O 0.61962(10) -0.01493(13) -0.55751(16) 0.0424(7) Uani 1 1 d D . .
H13' H 0.6357(12) -0.011(2) -0.5869(16) 0.064 Uiso 1 1 d D . .
H13" H 0.6377(11) -0.010(2) -0.5172(10) 0.064 Uiso 1 1 d D . .
O14 O 0.87030(11) -0.00421(15) 0.03686(18) 0.0525(8) Uani 1 1 d D . .
H14' H 0.8544(13) -0.006(2) -0.0058(9) 0.079 Uiso 1 1 d D . .
H14" H 0.8515(12) -0.003(2) 0.063(2) 0.079 Uiso 1 1 d D . .

loop_
_atom_site_aniso_label
_atom_site_aniso_U_11
_atom_site_aniso_U_22
_atom_site_aniso_U_33
_atom_site_aniso_U_23
_atom_site_aniso_U_13
_atom_site_aniso_U_12
Ni1 0.0189(2) 0.0131(2) 0.0139(2) -0.00020(18) 0.00283(17) -0.00008(18)
O1 0.0313(14) 0.0246(14) 0.0338(15) -0.0096(11) 0.0085(12) 0.0071(11)
O2 0.0289(13) 0.0196(13) 0.0237(13) 0.0040(10) 0.0058(11) 0.0082(10)
O3 0.0278(13) 0.0206(13) 0.0277(14) -0.0028(11) 0.0042(11) -0.0095(11)
O4 0.0331(14) 0.0188(13) 0.0196(13) 0.0024(10) 0.0054(11) -0.0068(11)
N1 0.0242(14) 0.0186(14) 0.0250(15) -0.0013(12) 0.0036(12) 0.0028(12)
N2 0.0194(13) 0.0128(13) 0.0176(13) 0.0010(11) 0.0047(11) -0.0018(11)
N3 0.0218(14) 0.0132(13) 0.0169(13) -0.0007(11) 0.0054(11) 0.0006(11)
N4 0.0195(13) 0.0167(14) 0.0200(14) -0.0002(11) 0.0055(11) -0.0009(11)
N5 0.0214(14) 0.0130(13) 0.0166(13) 0.0008(11) 0.0023(11) 0.0000(11)
N6 0.0209(14) 0.0132(13) 0.0170(13) -0.0001(11) 0.0037(11) -0.0013(11)
C1 0.0226(16) 0.0169(16) 0.0259(16) -0.0018(13) 0.0081(13) 0.0002(13)
C2 0.0239(16) 0.0163(16) 0.0210(15) -0.0009(13) 0.0086(13) -0.0013(13)
C3 0.038(2) 0.0247(18) 0.0204(17) -0.0025(15) 0.0107(15) 0.0047(15)
C4 0.044(2) 0.033(2) 0.0166(17) -0.0018(15) 0.0055(15) 0.0044(16)
C5 0.0284(18) 0.0255(18) 0.0176(16) 0.0049(14) 0.0049(14) 0.0049(15)
C6 0.0198(16) 0.0162(15) 0.0175(15) 0.0037(13) 0.0049(13) -0.0006(12)
C7 0.0197(15) 0.0145(15) 0.0191(15) 0.0026(13) 0.0054(13) -0.0018(12)
C8 0.0283(16) 0.0133(15) 0.0170(16) 0.0037(12) 0.0084(13) 0.0047(13)
C9 0.0296(18) 0.0193(17) 0.0244(18) -0.0009(14) 0.0044(15) 0.0027(14)
C10 0.0392(19) 0.0212(18) 0.0249(19) -0.0052(15) 0.0013(16) 0.0032(16)
C11 0.0457(19) 0.0188(18) 0.0196(18) -0.0029(14) 0.0083(16) 0.0065(15)
C12 0.0356(17) 0.0161(16) 0.0192(16) 0.0042(13) 0.0118(14) 0.0070(14)
C13 0.0398(19) 0.0241(19) 0.0298(19) 0.0037(15) 0.0191(16) 0.0104(15)
C14 0.0301(18) 0.0272(19) 0.044(2) 0.0067(16) 0.0199(16) 0.0082(15)
C15 0.0293(18) 0.0265(19) 0.041(2) -0.0002(16) 0.0153(16) -0.0028(16)
C16 0.0277(17) 0.0208(17) 0.0292(19) -0.0004(15) 0.0115(15) 0.0006(14)
C17 0.0284(15) 0.0143(16) 0.0178(16) 0.0045(13) 0.0089(13) 0.0044(13)
C18 0.0347(14) 0.0326(16) 0.0297(15) -0.0060(13) 0.0073(13) 0.0096(13)
C19 0.0452(16) 0.0424(19) 0.0347(17) 0.0086(15) 0.0081(14) 0.0166(15)
C20 0.0617(18) 0.061(2) 0.0482(19) 0.0130(17) -0.0004(17) 0.0223(18)
C21 0.0556(17) 0.068(2) 0.056(2) 0.0002(17) -0.0063(17) 0.0251(18)
C22 0.0410(14) 0.0601(19) 0.0521(17) -0.0164(14) -0.0031(14) 0.0196(15)
C23 0.0419(16) 0.072(2) 0.069(2) -0.0270(17) -0.0026(16) 0.0175(17)
C24 0.0379(17) 0.074(2) 0.072(2) -0.0377(18) 0.0066(15) 0.0057(17)
C25 0.0361(16) 0.066(2) 0.061(2) -0.0343(17) 0.0149(15) -0.0034(16)
C26 0.0326(15) 0.0485(19) 0.0427(17) -0.0263(14) 0.0132(14) -0.0031(15)
C27 0.0339(13) 0.0435(17) 0.0382(15) -0.0178(13) 0.0063(12) 0.0087(13)
C28 0.0219(16) 0.0137(15) 0.0245(16) 0.0004(13) 0.0051(14) 0.0008(13)
C29 0.0206(16) 0.0151(16) 0.0208(15) 0.0004(13) 0.0032(13) 0.0008(12)
C30 0.0293(18) 0.0203(17) 0.0203(16) -0.0038(14) 0.0022(15) -0.0030(14)
C31 0.0352(19) 0.0244(18) 0.0161(16) 0.0000(14) 0.0015(14) -0.0011(15)
C32 0.0298(18) 0.0212(17) 0.0172(16) 0.0014(14) 0.0039(14) -0.0018(14)
C33 0.0240(16) 0.0137(15) 0.0173(15) 0.0010(13) 0.0043(13) 0.0010(12)
C34 0.0227(16) 0.0131(15) 0.0166(15) 0.0006(12) 0.0043(13) -0.0003(13)
C35 0.0284(16) 0.0158(16) 0.0148(15) 0.0034(12) 0.0047(13) -0.0053(13)
C36 0.0355(19) 0.0250(18) 0.0283(19) -0.0073(15) 0.0152(16) -0.0116(15)
C37 0.051(2) 0.032(2) 0.0278(19) -0.0128(16) 0.0201(17) -0.0166(17)
C38 0.051(2) 0.033(2) 0.0206(19) -0.0036(15) 0.0099(17) -0.0225(17)
C39 0.0341(17) 0.0271(18) 0.0187(17) 0.0073(14) 0.0004(14) -0.0138(15)
C40 0.0331(18) 0.034(2) 0.032(2) 0.0104(16) -0.0031(16) -0.0160(16)
C41 0.0291(19) 0.040(2) 0.049(2) 0.0161(18) 0.0047(17) -0.0069(17)
C42 0.0325(19) 0.034(2) 0.044(2) 0.0088(17) 0.0123(17) 0.0011(16)
C43 0.0313(17) 0.0216(18) 0.0300(19) 0.0087(15) 0.0066(15) 0.0010(15)
C44 0.0283(16) 0.0184(16) 0.0185(17) 0.0069(13) 0.0022(13) -0.0051(13)
C45 0.0233(15) 0.0140(15) 0.0226(16) -0.0015(13) 0.0064(13) -0.0012(13)
C46 0.0206(16) 0.0199(17) 0.0245(17) -0.0012(14) 0.0071(14) -0.0017(14)
C47 0.0284(17) 0.0207(18) 0.0240(18) 0.0040(14) 0.0062(15) 0.0020(15)
C48 0.0326(18) 0.0263(19) 0.0265(18) 0.0033(15) 0.0144(15) -0.0005(15)
C49 0.0271(16) 0.0198(17) 0.0291(18) -0.0021(14) 0.0117(14) -0.0001(14)
C50 0.0282(17) 0.032(2) 0.036(2) -0.0034(16) 0.0157(16) -0.0034(16)
C51 0.0214(17) 0.037(2) 0.043(2) -0.0057(17) 0.0123(15) 0.0004(16)
C52 0.0256(17) 0.031(2) 0.039(2) -0.0013(16) 0.0046(16) 0.0028(16)
C53 0.0247(16) 0.0234(18) 0.0319(19) -0.0004(15) 0.0071(15) 0.0014(15)
C54 0.0231(15) 0.0148(16) 0.0270(17) -0.0035(13) 0.0082(13) 0.0012(13)
Ni2 0.0199(2) 0.0142(2) 0.0140(2) 0.00056(18) 0.00633(17) -0.00083(18)
O5 0.0343(14) 0.0184(12) 0.0157(12) 0.0033(10) 0.0072(11) 0.0035(10)
O6 0.0338(14) 0.0232(14) 0.0353(15) 0.0024(11) 0.0162(12) 0.0104(11)
O7 0.0343(14) 0.0261(14) 0.0309(15) -0.0013(11) 0.0146(12) -0.0126(11)
O8 0.0328(14) 0.0194(13) 0.0179(13) -0.0025(10) 0.0058(11) -0.0058(10)
N7 0.0200(13) 0.0141(13) 0.0169(13) -0.0010(11) 0.0067(11) -0.0017(11)
N8 0.0249(14) 0.0098(13) 0.0187(13) -0.0019(11) 0.0088(11) -0.0018(11)
N9 0.0213(14) 0.0155(14) 0.0229(14) 0.0020(11) 0.0071(12) -0.0009(11)
N10 0.0217(14) 0.0162(14) 0.0181(14) -0.0006(11) 0.0054(11) -0.0015(11)
N11 0.0221(14) 0.0160(14) 0.0167(13) 0.0007(11) 0.0059(11) -0.0008(11)
N12 0.0213(14) 0.0147(13) 0.0154(13) 0.0024(11) 0.0041(11) -0.0018(11)
C55 0.0237(16) 0.0133(15) 0.0181(15) -0.0006(12) 0.0055(13) -0.0039(13)
C56 0.0252(16) 0.0120(15) 0.0188(15) -0.0014(12) 0.0074(13) -0.0042(12)
C57 0.0354(19) 0.0177(17) 0.0200(17) 0.0002(14) 0.0108(15) -0.0008(14)
C58 0.048(2) 0.0266(19) 0.0203(17) -0.0031(15) 0.0169(16) 0.0020(16)
C59 0.039(2) 0.0219(18) 0.0260(18) -0.0037(15) 0.0173(16) 0.0054(15)
C60 0.0279(17) 0.0168(16) 0.0229(16) -0.0022(13) 0.0097(14) -0.0002(13)
C61 0.0239(16) 0.0166(16) 0.0264(16) 0.0022(13) 0.0109(14) 0.0001(13)
C62 0.0230(16) 0.0237(17) 0.0255(17) 0.0056(14) 0.0063(14) 0.0029(13)
C63 0.0241(18) 0.043(2) 0.041(2) 0.0235(18) 0.0094(16) 0.0037(16)
C64 0.037(2) 0.072(3) 0.056(3) 0.044(2) 0.013(2) 0.004(2)
C65 0.040(2) 0.082(3) 0.053(3) 0.047(2) 0.008(2) 0.012(2)
C66 0.0295(17) 0.065(2) 0.039(2) 0.0181(18) 0.0063(16) 0.0106(17)
C67 0.0314(19) 0.073(3) 0.041(2) 0.011(2) 0.0001(18) 0.0134(19)
C68 0.0268(19) 0.057(3) 0.045(2) -0.0106(19) 0.0007(17) 0.0071(18)
C69 0.0267(18) 0.035(2) 0.050(2) -0.0132(17) 0.0114(17) -0.0015(16)
C70 0.0253(17) 0.0247(18) 0.035(2) -0.0068(15) 0.0080(15) 0.0009(15)
C71 0.0223(16) 0.0355(19) 0.0298(18) 0.0037(15) 0.0082(14) 0.0038(14)
C72 0.0216(15) 0.0160(15) 0.0131(15) 0.0040(12) 0.0069(13) 0.0007(12)
C73 0.0212(16) 0.0192(17) 0.0180(17) 0.0002(13) 0.0046(13) 0.0013(13)
C74 0.0297(17) 0.0203(17) 0.0172(17) -0.0040(14) 0.0045(14) -0.0003(14)
C75 0.0298(17) 0.0214(17) 0.0192(17) 0.0001(14) 0.0105(14) 0.0048(14)
C76 0.0252(15) 0.0200(16) 0.0187(16) 0.0066(13) 0.0086(13) 0.0027(13)
C77 0.0247(17) 0.0259(18) 0.0295(19) 0.0071(15) 0.0132(15) 0.0044(14)
C78 0.0213(17) 0.0275(19) 0.040(2) 0.0089(16) 0.0080(15) -0.0007(14)
C79 0.0250(17) 0.0216(18) 0.034(2) 0.0045(15) 0.0005(15) -0.0063(15)
C80 0.0244(16) 0.0158(17) 0.0254(18) 0.0017(14) 0.0037(14) -0.0012(14)
C81 0.0212(15) 0.0167(16) 0.0167(16) 0.0052(13) 0.0060(13) -0.0005(12)
C82 0.0235(16) 0.0169(16) 0.0207(16) 0.0016(13) 0.0081(13) -0.0006(13)
C83 0.0257(17) 0.0180(16) 0.0207(16) 0.0023(13) 0.0085(14) -0.0009(13)
C84 0.0353(19) 0.0235(18) 0.0250(18) 0.0014(14) 0.0152(15) -0.0062(15)
C85 0.041(2) 0.0268(19) 0.0221(17) -0.0013(15) 0.0168(15) -0.0032(16)
C86 0.0331(19) 0.0196(17) 0.0203(17) -0.0038(14) 0.0101(15) -0.0011(14)
C87 0.0257(16) 0.0150(16) 0.0163(15) -0.0008(13) 0.0052(13) 0.0006(13)
C88 0.0242(16) 0.0170(16) 0.0154(15) 0.0007(13) 0.0034(13) -0.0012(13)
C89 0.0221(15) 0.0145(15) 0.0170(15) -0.0034(13) 0.0056(13) -0.0028(13)
C90 0.0248(17) 0.0205(17) 0.0197(17) -0.0010(14) 0.0058(14) -0.0044(14)
C91 0.0341(18) 0.0267(19) 0.0248(18) 0.0059(15) 0.0129(15) -0.0026(16)
C92 0.0294(18) 0.0271(19) 0.0353(19) 0.0021(16) 0.0166(15) -0.0067(15)
C93 0.0208(15) 0.0189(17) 0.0347(18) -0.0036(14) 0.0110(14) 0.0004(13)
C94 0.0229(17) 0.0264(19) 0.045(2) -0.0054(16) 0.0092(16) 0.0003(15)
C95 0.0240(18) 0.027(2) 0.048(2) -0.0077(17) -0.0019(16) 0.0028(15)
C96 0.0310(19) 0.0248(19) 0.036(2) -0.0015(16) -0.0013(16) 0.0046(16)
C97 0.0272(17) 0.0182(17) 0.0264(18) -0.0041(14) 0.0034(14) 0.0017(14)
C98 0.0237(15) 0.0150(16) 0.0247(16) -0.0032(13) 0.0063(13) 0.0015(13)
C99 0.0245(15) 0.0148(15) 0.0191(16) 0.0025(12) 0.0063(13) -0.0030(13)
C100 0.0262(17) 0.0224(18) 0.0262(18) -0.0031(14) 0.0079(15) -0.0003(14)
C101 0.0362(18) 0.0241(19) 0.0294(19) -0.0070(15) 0.0112(16) 0.0013(16)
C102 0.0369(18) 0.0223(18) 0.0227(18) -0.0065(15) 0.0056(15) -0.0061(15)
C103 0.0309(16) 0.0205(17) 0.0183(16) 0.0026(13) 0.0050(14) -0.0064(14)
C104 0.0328(18) 0.0257(19) 0.0199(18) 0.0044(15) 0.0012(15) -0.0072(15)
C105 0.0243(17) 0.0280(19) 0.032(2) 0.0105(15) -0.0011(15) -0.0031(15)
C106 0.0271(17) 0.0220(18) 0.036(2) 0.0076(15) 0.0088(16) 0.0027(15)
C107 0.0266(17) 0.0167(17) 0.0270(18) 0.0056(14) 0.0075(14) -0.0015(14)
C108 0.0249(15) 0.0163(16) 0.0183(16) 0.0041(13) 0.0058(13) -0.0028(13)
N13 0.0266(14) 0.0141(13) 0.0322(15) -0.0016(12) 0.0078(12) -0.0034(11)
C109 0.0333(19) 0.0203(18) 0.0300(19) -0.0001(15) 0.0043(15) -0.0019(15)
C110 0.042(2) 0.029(2) 0.038(2) -0.0032(18) -0.0035(18) -0.0015(18)
C111 0.036(2) 0.0225(18) 0.035(2) 0.0010(16) 0.0109(16) -0.0063(15)
C112 0.049(2) 0.029(2) 0.047(2) 0.0013(19) 0.023(2) -0.0025(18)
C113 0.0328(19) 0.0159(17) 0.050(2) -0.0041(16) 0.0128(17) -0.0013(15)
C114 0.048(2) 0.025(2) 0.070(3) -0.003(2) 0.032(2) 0.0013(19)
C115 0.0306(18) 0.0174(17) 0.037(2) -0.0055(15) 0.0043(15) -0.0052(15)
C116 0.040(2) 0.033(2) 0.049(3) -0.0075(19) -0.0066(19) -0.0024(18)
N14 0.0253(14) 0.0174(14) 0.0201(14) -0.0020(11) 0.0068(11) -0.0005(11)
C117 0.054(2) 0.034(2) 0.0257(19) -0.0114(16) 0.0160(17) -0.0059(18)
C118 0.084(3) 0.055(3) 0.034(2) -0.013(2) 0.032(2) -0.019(2)
C119 0.0200(16) 0.0215(18) 0.0333(19) -0.0031(15) 0.0037(15) -0.0013(14)
C120 0.025(2) 0.033(2) 0.063(3) 0.001(2) 0.0061(19) 0.0022(17)
C121 0.0276(17) 0.0154(16) 0.0233(18) 0.0016(14) 0.0039(14) 0.0017(14)
C122 0.034(2) 0.029(2) 0.037(2) 0.0075(18) -0.0015(17) 0.0024(17)
C123 0.0249(17) 0.0149(16) 0.0297(18) 0.0032(14) 0.0021(15) -0.0009(14)
C124 0.037(2) 0.024(2) 0.033(2) 0.0073(16) 0.0099(17) -0.0033(17)
N15 0.058(2) 0.0339(18) 0.071(2) 0.0147(17) -0.0135(17) -0.0220(16)
C125 0.072(3) 0.038(3) 0.112(4) 0.009(2) -0.001(3) -0.005(2)
C126 0.086(4) 0.051(3) 0.140(5) -0.006(3) 0.032(3) -0.004(3)
C127 0.070(3) 0.048(3) 0.075(3) 0.017(2) -0.015(2) -0.031(2)
C128 0.076(3) 0.067(3) 0.092(4) 0.016(3) 0.000(3) -0.030(3)
C129 0.070(3) 0.042(3) 0.085(3) 0.014(2) -0.024(2) -0.025(2)
C130 0.089(4) 0.058(3) 0.111(4) 0.017(3) -0.042(3) -0.020(3)
C131 0.057(3) 0.031(2) 0.070(3) 0.007(2) 0.001(2) -0.0065(19)
C132 0.090(4) 0.044(3) 0.069(3) 0.012(2) -0.011(3) 0.000(3)
N16 0.0323(15) 0.0181(14) 0.0332(15) -0.0044(12) 0.0078(12) -0.0021(12)
C133 0.050(2) 0.031(2) 0.037(2) 0.0009(17) 0.0063(18) -0.0119(17)
C134 0.046(2) 0.059(3) 0.044(3) -0.004(2) 0.017(2) -0.019(2)
C135 0.047(2) 0.028(2) 0.047(2) -0.0055(18) 0.0085(19) 0.0066(17)
C136 0.046(2) 0.041(3) 0.077(3) -0.019(2) 0.026(2) 0.004(2)
C137 0.044(2) 0.027(2) 0.038(2) -0.0075(16) 0.0011(17) -0.0002(17)
C138 0.068(3) 0.039(3) 0.045(3) -0.010(2) -0.015(2) 0.011(2)
C139 0.037(2) 0.0237(19) 0.040(2) 0.0048(16) 0.0104(17) 0.0010(16)
C140 0.055(3) 0.031(2) 0.037(2) 0.0059(18) 0.0117(19) 0.0090(19)
O9 0.075(2) 0.060(2) 0.056(2) -0.0015(18) 0.0066(19) 0.0038(19)
N17 0.0773(18) 0.0581(17) 0.0570(17) 0.0121(15) 0.0188(15) 0.0055(16)
C141 0.074(2) 0.0518(19) 0.046(2) 0.0023(16) 0.0155(18) 0.0067(19)
C142 0.089(2) 0.070(2) 0.064(2) 0.0129(18) 0.0127(19) 0.009(2)
C143 0.085(2) 0.059(2) 0.080(2) 0.013(2) 0.010(2) 0.001(2)
O9' 0.075(2) 0.060(2) 0.056(2) -0.0015(18) 0.0066(19) 0.0038(19)
N17' 0.0773(18) 0.0581(17) 0.0570(17) 0.0121(15) 0.0188(15) 0.0055(16)
C41' 0.074(2) 0.0518(19) 0.046(2) 0.0023(16) 0.0155(18) 0.0067(19)
C42' 0.089(2) 0.070(2) 0.064(2) 0.0129(18) 0.0127(19) 0.009(2)
C43' 0.085(2) 0.059(2) 0.080(2) 0.013(2) 0.010(2) 0.001(2)
O10 0.0510(18) 0.0448(18) 0.0404(17) -0.0023(14) 0.0161(15) 0.0024(14)
N18 0.0463(18) 0.0285(16) 0.0348(17) -0.0057(14) 0.0039(15) 0.0058(15)
C144 0.037(2) 0.032(2) 0.041(2) 0.0016(17) 0.0047(18) 0.0059(17)
C145 0.045(2) 0.042(2) 0.046(3) -0.004(2) 0.012(2) -0.007(2)
C146 0.088(3) 0.040(2) 0.044(3) -0.014(2) 0.010(2) 0.002(2)
O11 0.046(2) 0.037(2) 0.042(2) -0.0100(18) 0.0109(19) -0.0034(18)
N19 0.046(2) 0.035(2) 0.0322(19) -0.0077(18) 0.0171(18) -0.0082(18)
C147 0.042(3) 0.037(2) 0.036(3) -0.004(2) 0.011(2) -0.006(2)
C148 0.061(3) 0.044(3) 0.038(2) -0.005(2) 0.019(2) -0.007(3)
C149 0.051(3) 0.041(3) 0.043(3) -0.010(2) 0.020(2) -0.006(2)
O11' 0.064(4) 0.049(4) 0.044(4) -0.013(3) 0.014(3) 0.007(3)
N19' 0.051(3) 0.042(3) 0.037(3) -0.008(3) 0.017(3) -0.007(2)
C47' 0.053(3) 0.043(3) 0.037(3) -0.008(3) 0.016(3) -0.004(3)
C48' 0.049(3) 0.042(3) 0.038(3) -0.007(3) 0.018(3) -0.007(3)
C49' 0.050(4) 0.042(4) 0.041(4) -0.010(3) 0.018(3) -0.008(3)
O12 0.043(2) 0.069(3) 0.049(2) -0.017(2) 0.0128(19) -0.004(2)
N20 0.0475(16) 0.0790(18) 0.0631(18) -0.0130(16) 0.0147(14) 0.0057(15)
C150 0.0413(18) 0.076(2) 0.050(2) -0.0146(18) 0.0149(16) -0.0015(18)
C151 0.069(2) 0.088(2) 0.066(2) 0.004(2) 0.0186(18) 0.005(2)
C152 0.054(2) 0.083(2) 0.082(2) -0.019(2) 0.013(2) 0.008(2)
O12' 0.062(4) 0.084(4) 0.063(4) 0.007(4) 0.010(4) 0.002(4)
N20' 0.0475(16) 0.0790(18) 0.0631(18) -0.0130(16) 0.0147(14) 0.0057(15)
C50' 0.0413(18) 0.076(2) 0.050(2) -0.0146(18) 0.0149(16) -0.0015(18)
C51' 0.069(2) 0.088(2) 0.066(2) 0.004(2) 0.0186(18) 0.005(2)
C52' 0.054(2) 0.083(2) 0.082(2) -0.019(2) 0.013(2) 0.008(2)
O13 0.0503(19) 0.0400(18) 0.0373(18) -0.0048(15) 0.0117(15) -0.0014(15)
O14 0.056(2) 0.057(2) 0.0440(19) 0.0021(18) 0.0129(16) -0.0023(18)

loop_
_atom_type_symbol
_atom_type_description
_atom_type_scat_dispersion_real
_atom_type_scat_dispersion_imag
_atom_type_scat_source
C C 0.0033 0.0016 'International Tables Vol C Tables 4.2.6.8 and 6.1.1.4'
H H 0.0000 0.0000 'International Tables Vol C Tables 4.2.6.8 and 6.1.1.4'
N N 0.0061 0.0033 'International Tables Vol C Tables 4.2.6.8 and 6.1.1.4'
O O 0.0106 0.0060 'International Tables Vol C Tables 4.2.6.8 and 6.1.1.4'
Ni Ni 0.3393 1.1124 'International Tables Vol C Tables 4.2.6.8 and 6.1.1.4'

loop_
_geom_angle_atom_site_label_1
_geom_angle_atom_site_label_2
_geom_angle_atom_site_label_3
_geom_angle
N2 Ni1 N5 176.18(11)
N2 Ni1 N1 77.21(11)
N5 Ni1 N1 104.82(11)
N2 Ni1 N4 105.77(11)
N5 Ni1 N4 77.54(11)
N1 Ni1 N4 91.14(11)
N2 Ni1 N6 99.87(10)
N5 Ni1 N6 76.92(10)
N1 Ni1 N6 92.36(11)
N4 Ni1 N6 154.26(10)
N2 Ni1 N3 77.32(10)
N5 Ni1 N3 100.77(10)
N1 Ni1 N3 154.37(11)
N4 Ni1 N3 93.00(10)
N6 Ni1 N3 94.76(10)
C1 N1 C18 119.7(3)
C1 N1 Ni1 115.4(2)
C18 N1 Ni1 124.8(2)
C6 N2 C2 120.9(3)
C6 N2 Ni1 119.3(2)
C2 N2 Ni1 119.7(2)
C7 N3 C8 116.1(3)
C7 N3 Ni1 113.9(2)
C8 N3 Ni1 129.6(2)
C28 N4 C45 117.7(3)
C28 N4 Ni1 114.3(2)
C45 N4 Ni1 127.4(2)
C29 N5 C33 121.0(3)
C29 N5 Ni1 118.7(2)
C33 N5 Ni1 120.1(2)
C34 N6 C35 116.8(3)
C34 N6 Ni1 114.8(2)
C35 N6 Ni1 127.9(2)
O1 C1 N1 129.3(3)
O1 C1 C2 118.1(3)
N1 C1 C2 112.7(3)
N2 C2 C3 120.9(3)
N2 C2 C1 114.8(3)
C3 C2 C1 124.3(3)
C2 C3 C4 118.2(3)
C2 C3 H3A 120.9
C4 C3 H3A 120.9
C5 C4 C3 120.7(3)
C5 C4 H4A 119.7
C3 C4 H4A 119.7
C4 C5 C6 118.0(3)
C4 C5 H5A 121.0
C6 C5 H5A 121.0
N2 C6 C5 121.3(3)
N2 C6 C7 116.2(3)
C5 C6 C7 122.5(3)
O2 C7 N3 129.6(3)
O2 C7 C6 117.2(3)
N3 C7 C6 113.2(3)
C9 C8 N3 119.6(3)
C9 C8 C17 118.5(3)
N3 C8 C17 121.9(3)
C8 C9 C10 121.7(3)
C8 C9 H9A 119.2
C10 C9 H9A 119.2
C11 C10 C9 120.6(4)
C11 C10 H10A 119.7
C9 C10 H10A 119.7
C10 C11 C12 120.4(3)
C10 C11 H11A 119.8
C12 C11 H11A 119.8
C11 C12 C13 121.6(3)
C11 C12 C17 119.4(3)
C13 C12 C17 119.0(3)
C14 C13 C12 121.1(3)
C14 C13 H13A 119.5
C12 C13 H13A 119.5
C13 C14 C15 120.2(3)
C13 C14 H14A 119.9
C15 C14 H14A 119.9
C16 C15 C14 119.9(4)
C16 C15 H15A 120.1
C14 C15 H15A 120.1
C15 C16 C17 121.7(3)
C15 C16 H16A 119.2
C17 C16 H16A 119.2
C16 C17 C12 118.2(3)
C16 C17 C8 122.5(3)
C12 C17 C8 119.3(3)
C19 C18 C27 120.3(4)
C19 C18 N1 119.4(4)
C27 C18 N1 120.2(4)
C18 C19 C20 120.6(4)
C18 C19 H19A 119.7
C20 C19 H19A 119.7
C21 C20 C19 120.2(5)
C21 C20 H20A 119.9
C19 C20 H20A 119.9
C20 C21 C22 120.3(5)
C20 C21 H21A 119.9
C22 C21 H21A 119.9
C21 C22 C27 120.8(5)
C21 C22 C23 121.8(5)
C27 C22 C23 117.4(5)
C24 C23 C22 121.8(5)
C24 C23 H23A 119.1
C22 C23 H23A 119.1
C23 C24 C25 119.4(5)
C23 C24 H24A 120.3
C25 C24 H24A 120.3
C26 C25 C24 121.8(5)
C26 C25 H25A 119.1
C24 C25 H25A 119.1
C25 C26 C27 120.4(5)
C25 C26 H26A 119.8
C27 C26 H26A 119.8
C26 C27 C18 123.1(4)
C26 C27 C22 119.1(4)
C18 C27 C22 117.7(4)
O3 C28 N4 130.0(3)
O3 C28 C29 117.1(3)
N4 C28 C29 112.8(3)
N5 C29 C30 120.8(3)
N5 C29 C28 115.7(3)
C30 C29 C28 123.5(3)
C31 C30 C29 118.5(3)
C31 C30 H30A 120.7
C29 C30 H30A 120.7
C30 C31 C32 120.3(3)
C30 C31 H31A 119.8
C32 C31 H31A 119.8
C31 C32 C33 117.9(3)
C31 C32 H32A 121.0
C33 C32 H32A 121.0
N5 C33 C32 121.4(3)
N5 C33 C34 115.0(3)
C32 C33 C34 123.6(3)
O4 C34 N6 128.2(3)
O4 C34 C33 118.8(3)
N6 C34 C33 112.9(3)
C36 C35 N6 119.7(3)
C36 C35 C44 119.1(3)
N6 C35 C44 121.2(3)
C35 C36 C37 121.6(4)
C35 C36 H36A 119.2
C37 C36 H36A 119.2
C38 C37 C36 120.6(4)
C38 C37 H37A 119.7
C36 C37 H37A 119.7
C37 C38 C39 120.2(4)
C37 C38 H38A 119.9
C39 C38 H38A 119.9
C38 C39 C40 121.7(4)
C38 C39 C44 119.2(3)
C40 C39 C44 119.0(4)
C41 C40 C39 121.4(4)
C41 C40 H40A 119.3
C39 C40 H40A 119.3
C40 C41 C42 119.7(4)
C40 C41 H41A 120.1
C42 C41 H41A 120.1
C43 C42 C41 120.9(4)
C43 C42 H42A 119.6
C41 C42 H42A 119.6
C42 C43 C44 120.9(4)
C42 C43 H43A 119.6
C44 C43 H43A 119.6
C43 C44 C35 122.6(3)
C43 C44 C39 118.1(3)
C35 C44 C39 119.3(3)
C46 C45 N4 119.2(3)
C46 C45 C54 118.9(3)
N4 C45 C54 121.9(3)
C45 C46 C47 122.0(3)
C45 C46 H46A 119.0
C47 C46 H46A 119.0
C48 C47 C46 120.1(3)
C48 C47 H47A 120.0
C46 C47 H47A 120.0
C47 C48 C49 120.5(3)
C47 C48 H48A 119.7
C49 C48 H48A 119.7
C48 C49 C50 121.4(3)
C48 C49 C54 119.6(3)
C50 C49 C54 119.0(3)
C51 C50 C49 121.2(4)
C51 C50 H50A 119.4
C49 C50 H50A 119.4
C50 C51 C52 120.1(4)
C50 C51 H51A 120.0
C52 C51 H51A 120.0
C53 C52 C51 120.4(4)
C53 C52 H52A 119.8
C51 C52 H52A 119.8
C52 C53 C54 121.2(4)
C52 C53 H53A 119.4
C54 C53 H53A 119.4
C53 C54 C49 118.1(3)
C53 C54 C45 122.9(3)
C49 C54 C45 119.0(3)
N11 Ni2 N8 177.01(11)
N11 Ni2 N9 104.40(11)
N8 Ni2 N9 77.77(11)
N11 Ni2 N7 101.23(11)
N8 Ni2 N7 76.71(10)
N9 Ni2 N7 154.23(10)
N11 Ni2 N12 77.08(11)
N8 Ni2 N12 105.03(10)
N9 Ni2 N12 91.70(10)
N7 Ni2 N12 91.48(10)
N11 Ni2 N10 77.10(11)
N8 Ni2 N10 100.89(10)
N9 Ni2 N10 91.58(10)
N7 Ni2 N10 96.65(10)
N12 Ni2 N10 153.98(10)
C55 N7 C72 116.2(3)
C55 N7 Ni2 115.2(2)
C72 N7 Ni2 128.2(2)
C60 N8 C56 121.2(3)
C60 N8 Ni2 118.7(2)
C56 N8 Ni2 120.0(2)
C61 N9 C62 116.9(3)
C61 N9 Ni2 115.0(2)
C62 N9 Ni2 127.9(2)
C82 N10 C99 115.6(3)
C82 N10 Ni2 113.7(2)
C99 N10 Ni2 129.7(2)
C83 N11 C87 120.6(3)
C83 N11 Ni2 119.7(2)
C87 N11 Ni2 119.6(2)
C88 N12 C89 117.7(3)
C88 N12 Ni2 113.9(2)
C89 N12 Ni2 127.6(2)
O5 C55 N7 128.3(3)
O5 C55 C56 118.4(3)
N7 C55 C56 113.2(3)
N8 C56 C57 121.1(3)
N8 C56 C55 114.7(3)
C57 C56 C55 124.1(3)
C56 C57 C58 118.1(3)
C56 C57 H57A 121.0
C58 C57 H57A 121.0
C57 C58 C59 120.5(3)
C57 C58 H58A 119.8
C59 C58 H58A 119.8
C58 C59 C60 118.2(3)
C58 C59 H59A 120.9
C60 C59 H59A 120.9
N8 C60 C59 121.0(3)
N8 C60 C61 115.4(3)
C59 C60 C61 123.6(3)
O6 C61 N9 128.9(3)
O6 C61 C60 118.0(3)
N9 C61 C60 113.1(3)
C63 C62 N9 119.6(3)
C63 C62 C71 119.1(3)
N9 C62 C71 121.3(3)
C62 C63 C64 121.4(4)
C62 C63 H63A 119.3
C64 C63 H63A 119.3
C65 C64 C63 120.3(4)
C65 C64 H64A 119.9
C63 C64 H64A 119.9
C64 C65 C66 120.8(4)
C64 C65 H65A 119.6
C66 C65 H65A 119.6
C65 C66 C67 121.9(4)
C65 C66 C71 118.8(4)
C67 C66 C71 119.3(4)
C68 C67 C66 120.7(4)
C68 C67 H67A 119.7
C66 C67 H67A 119.7
C67 C68 C69 120.2(4)
C67 C68 H68A 119.9
C69 C68 H68A 119.9
C70 C69 C68 120.6(4)
C70 C69 H69A 119.7
C68 C69 H69A 119.7
C69 C70 C71 121.2(4)
C69 C70 H70A 119.4
C71 C70 H70A 119.4
C70 C71 C66 117.9(3)
C70 C71 C62 122.6(3)
C66 C71 C62 119.5(3)
C73 C72 N7 119.3(3)
C73 C72 C81 119.1(3)
N7 C72 C81 121.5(3)
C72 C73 C74 121.0(3)
C72 C73 H73A 119.5
C74 C73 H73A 119.5
C75 C74 C73 121.2(3)
C75 C74 H74A 119.4
C73 C74 H74A 119.4
C74 C75 C76 119.7(3)
C74 C75 H75A 120.2
C76 C75 H75A 120.2
C77 C76 C75 121.4(3)
C77 C76 C81 119.3(3)
C75 C76 C81 119.3(3)
C78 C77 C76 120.9(3)
C78 C77 H77A 119.6
C76 C77 H77A 119.6
C77 C78 C79 120.1(3)
C77 C78 H78A 120.0
C79 C78 H78A 120.0
C80 C79 C78 120.7(4)
C80 C79 H79A 119.7
C78 C79 H79A 119.7
C79 C80 C81 121.0(3)
C79 C80 H80A 119.5
C81 C80 H80A 119.5
C80 C81 C76 118.1(3)
C80 C81 C72 122.2(3)
C76 C81 C72 119.7(3)
O7 C82 N10 129.2(3)
O7 C82 C83 117.3(3)
N10 C82 C83 113.4(3)
N11 C83 C84 121.1(3)
N11 C83 C82 115.9(3)
C84 C83 C82 123.0(3)
C85 C84 C83 118.2(3)
C85 C84 H84A 120.9
C83 C84 H84A 120.9
C84 C85 C86 120.7(3)
C84 C85 H85A 119.6
C86 C85 H85A 119.6
C85 C86 C87 118.0(3)
C85 C86 H86A 121.0
C87 C86 H86A 121.0
N11 C87 C86 121.3(3)
N11 C87 C88 115.2(3)
C86 C87 C88 123.6(3)
O8 C88 N12 129.5(3)
O8 C88 C87 117.6(3)
N12 C88 C87 112.8(3)
C90 C89 N12 119.2(3)
C90 C89 C98 118.8(3)
N12 C89 C98 122.0(3)
C89 C90 C91 121.7(3)
C89 C90 H90A 119.1
C91 C90 H90A 119.1
C92 C91 C90 120.3(3)
C92 C91 H91A 119.8
C90 C91 H91A 119.8
C91 C92 C93 120.3(3)
C91 C92 H92A 119.8
C93 C92 H92A 119.8
C92 C93 C94 121.4(3)
C92 C93 C98 119.8(3)
C94 C93 C98 118.9(3)
C95 C94 C93 121.3(4)
C95 C94 H94A 119.3
C93 C94 H94A 119.3
C94 C95 C96 119.9(4)
C94 C95 H95A 120.1
C96 C95 H95A 120.1
C97 C96 C95 120.7(4)
C97 C96 H96A 119.7
C95 C96 H96A 119.7
C96 C97 C98 121.0(4)
C96 C97 H97A 119.5
C98 C97 H97A 119.5
C97 C98 C93 118.2(3)
C97 C98 C89 122.7(3)
C93 C98 C89 119.0(3)
C100 C99 N10 119.4(3)
C100 C99 C108 119.0(3)
N10 C99 C108 121.7(3)
C99 C100 C101 121.4(3)
C99 C100 H10B 119.3
C101 C100 H10B 119.3
C102 C101 C100 120.8(3)
C102 C101 H10C 119.6
C100 C101 H10C 119.6
C101 C102 C103 120.3(3)
C101 C102 H10D 119.9
C103 C102 H10D 119.9
C102 C103 C104 121.6(3)
C102 C103 C108 119.4(3)
C104 C103 C108 119.0(3)
C105 C104 C103 120.9(4)
C105 C104 H10E 119.6
C103 C104 H10E 119.6
C104 C105 C106 120.3(3)
C104 C105 H10F 119.8
C106 C105 H10F 119.8
C107 C106 C105 120.3(4)
C107 C106 H10G 119.8
C105 C106 H10G 119.8
C106 C107 C108 121.5(3)
C106 C107 H10H 119.2
C108 C107 H10H 119.2
C107 C108 C103 118.0(3)
C107 C108 C99 122.8(3)
C103 C108 C99 119.2(3)
C115 N13 C111 111.3(3)
C115 N13 C109 105.5(3)
C111 N13 C109 111.3(3)
C115 N13 C113 111.4(3)
C111 N13 C113 106.8(3)
C109 N13 C113 110.6(3)
C110 C109 N13 115.1(3)
C110 C109 H10I 108.5
N13 C109 H10I 108.5
C110 C109 H10J 108.5
N13 C109 H10J 108.5
H10I C109 H10J 107.5
C109 C110 H11B 109.5
C109 C110 H11C 109.5
H11B C110 H11C 109.5
C109 C110 H11D 109.5
H11B C110 H11D 109.5
H11C C110 H11D 109.5
C112 C111 N13 114.7(3)
C112 C111 H11E 108.6
N13 C111 H11E 108.6
C112 C111 H11F 108.6
N13 C111 H11F 108.6
H11E C111 H11F 107.6
C111 C112 H11G 109.5
C111 C112 H11H 109.5
H11G C112 H11H 109.5
C111 C112 H11I 109.5
H11G C112 H11I 109.5
H11H C112 H11I 109.5
N13 C113 C114 114.8(3)
N13 C113 H11J 108.6
C114 C113 H11J 108.6
N13 C113 H11K 108.6
C114 C113 H11K 108.6
H11J C113 H11K 107.6
C113 C114 H11L 109.5
C113 C114 H11M 109.5
H11L C114 H11M 109.5
C113 C114 H11N 109.5
H11L C114 H11N 109.5
H11M C114 H11N 109.5
C116 C115 N13 114.8(3)
C116 C115 H11O 108.6
N13 C115 H11O 108.6
C116 C115 H11P 108.6
N13 C115 H11P 108.6
H11O C115 H11P 107.6
C115 C116 H11Q 109.5
C115 C116 H11R 109.5
H11Q C116 H11R 109.5
C115 C116 H11S 109.5
H11Q C116 H11S 109.5
H11R C116 H11S 109.5
C119 N14 C117 112.3(3)
C119 N14 C121 105.2(2)
C117 N14 C121 111.2(3)
C119 N14 C123 111.5(3)
C117 N14 C123 105.4(3)
C121 N14 C123 111.4(3)
C118 C117 N14 114.4(3)
C118 C117 H11T 108.7
N14 C117 H11T 108.7
C118 C117 H11U 108.7
N14 C117 H11U 108.7
H11T C117 H11U 107.6
C117 C118 H11V 109.5
C117 C118 H11W 109.5
H11V C118 H11W 109.5
C117 C118 H11X 109.5
H11V C118 H11X 109.5
H11W C118 H11X 109.5
N14 C119 C120 114.5(3)
N14 C119 H11Y 108.6
C120 C119 H11Y 108.6
N14 C119 H11Z 108.6
C120 C119 H11Z 108.6
H11Y C119 H11Z 107.6
C119 C120 H12A 109.5
C119 C120 H12B 109.5
H12A C120 H12B 109.5
C119 C120 H12C 109.5
H12A C120 H12C 109.5
H12B C120 H12C 109.5
C122 C121 N14 115.8(3)
C122 C121 H12D 108.3
N14 C121 H12D 108.3
C122 C121 H12E 108.3
N14 C121 H12E 108.3
H12D C121 H12E 107.4
C121 C122 H12F 109.5
C121 C122 H12G 109.5
H12F C122 H12G 109.5
C121 C122 H12H 109.5
H12F C122 H12H 109.5
H12G C122 H12H 109.5
C124 C123 N14 115.9(3)
C124 C123 H12I 108.3
N14 C123 H12I 108.3
C124 C123 H12J 108.3
N14 C123 H12J 108.3
H12I C123 H12J 107.4
C123 C124 H12K 109.5
C123 C124 H12L 109.5
H12K C124 H12L 109.5
C123 C124 H12M 109.5
H12K C124 H12M 109.5
H12L C124 H12M 109.5
C125 N15 C131 113.5(4)
C125 N15 C129 114.8(4)
C131 N15 C129 103.1(4)
C125 N15 C127 106.8(4)
C131 N15 C127 110.3(4)
C129 N15 C127 108.3(4)
N15 C125 C126 115.3(5)
N15 C125 H12N 108.5
C126 C125 H12N 108.5
N15 C125 H12O 108.5
C126 C125 H12O 108.5
H12N C125 H12O 107.5
C125 C126 H12P 109.5
C125 C126 H12Q 109.5
H12P C126 H12Q 109.5
C125 C126 H12R 109.5
H12P C126 H12R 109.5
H12Q C126 H12R 109.5
N15 C127 C128 114.4(4)
N15 C127 H12S 108.7
C128 C127 H12S 108.7
N15 C127 H12T 108.7
C128 C127 H12T 108.7
H12S C127 H12T 107.6
C127 C128 H12U 109.5
C127 C128 H12V 109.5
H12U C128 H12V 109.5
C127 C128 H12W 109.5
H12U C128 H12W 109.5
H12V C128 H12W 109.5
C130 C129 N15 112.7(4)
C130 C129 H12X 109.1
N15 C129 H12X 109.1
C130 C129 H12Y 109.1
N15 C129 H12Y 109.1
H12X C129 H12Y 107.8
C129 C130 H13B 109.5
C129 C130 H13C 109.5
H13B C130 H13C 109.5
C129 C130 H13D 109.5
H13B C130 H13D 109.5
H13C C130 H13D 109.5
N15 C131 C132 114.3(4)
N15 C131 H13E 108.7
C132 C131 H13E 108.7
N15 C131 H13F 108.7
C132 C131 H13F 108.7
H13E C131 H13F 107.6
C131 C132 H13G 109.5
C131 C132 H13H 109.5
H13G C132 H13H 109.5
C131 C132 H13I 109.5
H13G C132 H13I 109.5
H13H C132 H13I 109.5
C137 N16 C133 112.6(3)
C137 N16 C135 112.0(3)
C133 N16 C135 107.2(3)
C137 N16 C139 105.2(3)
C133 N16 C139 110.6(3)
C135 N16 C139 109.2(3)
N16 C133 C134 114.1(3)
N16 C133 H13J 108.7
C134 C133 H13J 108.7
N16 C133 H13K 108.7
C134 C133 H13K 108.7
H13J C133 H13K 107.6
C133 C134 H13L 109.5
C133 C134 H13M 109.5
H13L C134 H13M 109.5
C133 C134 H13N 109.5
H13L C134 H13N 109.5
H13M C134 H13N 109.5
C136 C135 N16 116.5(3)
C136 C135 H13O 108.2
N16 C135 H13O 108.2
C136 C135 H13P 108.2
N16 C135 H13P 108.2
H13O C135 H13P 107.3
C135 C136 H13Q 109.5
C135 C136 H13R 109.5
H13Q C136 H13R 109.5
C135 C136 H13S 109.5
H13Q C136 H13S 109.5
H13R C136 H13S 109.5
N16 C137 C138 113.1(3)
N16 C137 H13T 109.0
C138 C137 H13T 109.0
N16 C137 H13U 109.0
C138 C137 H13U 109.0
H13T C137 H13U 107.8
C137 C138 H13V 109.5
C137 C138 H13W 109.5
H13V C138 H13W 109.5
C137 C138 H13X 109.5
H13V C138 H13X 109.5
H13W C138 H13X 109.5
C140 C139 N16 115.1(3)
C140 C139 H13Y 108.5
N16 C139 H13Y 108.5
C140 C139 H13Z 108.5
N16 C139 H13Z 108.5
H13Y C139 H13Z 107.5
C139 C140 H14B 109.5
C139 C140 H14C 109.5
H14B C140 H14C 109.5
C139 C140 H14D 109.5
H14B C140 H14D 109.5
H14C C140 H14D 109.5
C141 N17 C143 122.9(5)
C141 N17 C142 117.6(5)
C143 N17 C142 119.3(5)
O9 C141 N17 126.2(6)
O9 C141 H14Y 116.9
N17 C141 H14Y 116.9
N17 C142 H14E 109.5
N17 C142 H14F 109.5
H14E C142 H14F 109.5
N17 C142 H14G 109.5
H14E C142 H14G 109.5
H14F C142 H14G 109.5
N17 C143 H14H 109.5
N17 C143 H14W 109.5
H14H C143 H14W 109.5
N17 C143 H14X 109.5
H14H C143 H14X 109.5
H14W C143 H14X 109.5
C144 N18 C145 121.1(4)
C144 N18 C146 120.3(4)
C145 N18 C146 118.1(4)
O10 C144 N18 126.3(4)
O10 C144 H14I 116.8
N18 C144 H14I 116.8
N18 C145 H14J 109.5
N18 C145 H14K 109.5
H14J C145 H14K 109.5
N18 C145 H14L 109.5
H14J C145 H14L 109.5
H14K C145 H14L 109.5
N18 C146 H14M 109.5
N18 C146 H14N 109.5
H14M C146 H14N 109.5
N18 C146 H14O 109.5
H14M C146 H14O 109.5
H14N C146 H14O 109.5
C147 N19 C149 122.3(5)
C147 N19 C148 119.8(5)
C149 N19 C148 117.9(6)
O11 C147 N19 125.3(6)
O11 C147 H14P 117.3
N19 C147 H14P 117.3
N19 C148 H14Q 109.5
N19 C148 H14R 109.5
H14Q C148 H14R 109.5
N19 C148 H14S 109.5
H14Q C148 H14S 109.5
H14R C148 H14S 109.5
N19 C149 H14T 109.5
N19 C149 H14U 109.5
H14T C149 H14U 109.5
N19 C149 H14V 109.5
H14T C149 H14V 109.5
H14U C149 H14V 109.5
C47' N19' C49' 120.3(16)
C47' N19' C48' 119.8(17)
C49' N19' C48' 119.8(14)
O11' C47' N19' 128.8(19)
O11' C47' H47B 115.6
N19' C47' H47B 115.6
N19' C48' H48B 109.5
N19' C48' H48C 109.5
H48B C48' H48C 109.5
N19' C48' H48D 109.5
H48B C48' H48D 109.5
H48C C48' H48D 109.5
N19' C49' H49A 109.5
N19' C49' H49B 109.5
H49A C49' H49B 109.5
N19' C49' H49C 109.5
H49A C49' H49C 109.5
H49B C49' H49C 109.5
C150 N20 C151 120.7(5)
C150 N20 C152 122.1(5)
C151 N20 C152 117.1(5)
O12 C150 N20 127.3(5)
O12 C150 H15B 116.4
N20 C150 H15B 116.4
N20 C151 H15C 109.5
N20 C151 H15D 109.5
H15C C151 H15D 109.5
N20 C151 H15E 109.5
H15C C151 H15E 109.5
H15D C151 H15E 109.5
N20 C152 H15F 109.5
N20 C152 H15G 109.5
H15F C152 H15G 109.5
N20 C152 H15H 109.5
H15F C152 H15H 109.5
H15G C152 H15H 109.5
H13' O13 H13" 104(2)
H14' O14 H14" 105(2)

loop_
_geom_bond_atom_site_label_1
_geom_bond_atom_site_label_2
_geom_bond_distance
Ni1 N2 1.980(3)
Ni1 N5 1.983(3)
Ni1 N1 2.155(3)
Ni1 N4 2.163(3)
Ni1 N6 2.175(3)
Ni1 N3 2.197(3)
O1 C1 1.252(4)
O2 C7 1.255(4)
O3 C28 1.249(4)
O4 C34 1.248(4)
N1 C1 1.325(4)
N1 C18 1.423(5)
N2 C6 1.334(4)
N2 C2 1.339(4)
N3 C7 1.326(4)
N3 C8 1.417(4)
N4 C28 1.325(4)
N4 C45 1.419(4)
N5 C29 1.332(4)
N5 C33 1.332(4)
N6 C34 1.329(4)
N6 C35 1.417(4)
C1 C2 1.511(5)
C2 C3 1.381(5)
C3 C4 1.386(5)
C3 H3A 0.9500
C4 C5 1.378(5)
C4 H4A 0.9500
C5 C6 1.385(5)
C5 H5A 0.9500
C6 C7 1.503(5)
C8 C9 1.380(5)
C8 C17 1.435(5)
C9 C10 1.401(5)
C9 H9A 0.9500
C10 C11 1.363(5)
C10 H10A 0.9500
C11 C12 1.411(5)
C11 H11A 0.9500
C12 C13 1.417(5)
C12 C17 1.425(5)
C13 C14 1.357(5)
C13 H13A 0.9500
C14 C15 1.413(5)
C14 H14A 0.9500
C15 C16 1.367(5)
C15 H15A 0.9500
C16 C17 1.406(5)
C16 H16A 0.9500
C18 C19 1.375(6)
C18 C27 1.423(6)
C19 C20 1.409(6)
C19 H19A 0.9500
C20 C21 1.375(7)
C20 H20A 0.9500
C21 C22 1.386(7)
C21 H21A 0.9500
C22 C27 1.429(6)
C22 C23 1.432(7)
C23 C24 1.357(8)
C23 H23A 0.9500
C24 C25 1.381(7)
C24 H24A 0.9500
C25 C26 1.370(6)
C25 H25A 0.9500
C26 C27 1.399(6)
C26 H26A 0.9500
C28 C29 1.506(5)
C29 C30 1.390(5)
C30 C31 1.380(5)
C30 H30A 0.9500
C31 C32 1.384(5)
C31 H31A 0.9500
C32 C33 1.387(5)
C32 H32A 0.9500
C33 C34 1.508(5)
C35 C36 1.366(5)
C35 C44 1.425(5)
C36 C37 1.403(5)
C36 H36A 0.9500
C37 C38 1.364(6)
C37 H37A 0.9500
C38 C39 1.410(6)
C38 H38A 0.9500
C39 C40 1.416(5)
C39 C44 1.428(5)
C40 C41 1.358(6)
C40 H40A 0.9500
C41 C42 1.399(6)
C41 H41A 0.9500
C42 C43 1.374(5)
C42 H42A 0.9500
C43 C44 1.410(5)
C43 H43A 0.9500
C45 C46 1.365(5)
C45 C54 1.437(5)
C46 C47 1.410(5)
C46 H46A 0.9500
C47 C48 1.364(5)
C47 H47A 0.9500
C48 C49 1.409(5)
C48 H48A 0.9500
C49 C50 1.412(5)
C49 C54 1.427(5)
C50 C51 1.362(5)
C50 H50A 0.9500
C51 C52 1.401(5)
C51 H51A 0.9500
C52 C53 1.371(5)
C52 H52A 0.9500
C53 C54 1.412(5)
C53 H53A 0.9500
Ni2 N11 1.980(3)
Ni2 N8 1.982(3)
Ni2 N9 2.140(3)
Ni2 N7 2.174(3)
Ni2 N12 2.185(3)
Ni2 N10 2.199(3)
O5 C55 1.259(4)
O6 C61 1.253(4)
O7 C82 1.249(4)
O8 C88 1.253(4)
N7 C55 1.316(4)
N7 C72 1.422(4)
N8 C60 1.330(4)
N8 C56 1.338(4)
N9 C61 1.322(4)
N9 C62 1.416(4)
N10 C82 1.330(4)
N10 C99 1.423(4)
N11 C83 1.335(4)
N11 C87 1.336(4)
N12 C88 1.324(4)
N12 C89 1.416(4)
C55 C56 1.505(5)
C56 C57 1.381(5)
C57 C58 1.384(5)
C57 H57A 0.9500
C58 C59 1.385(5)
C58 H58A 0.9500
C59 C60 1.385(5)
C59 H59A 0.9500
C60 C61 1.502(5)
C62 C63 1.367(5)
C62 C71 1.429(5)
C63 C64 1.404(5)
C63 H63A 0.9500
C64 C65 1.362(6)
C64 H64A 0.9500
C65 C66 1.413(6)
C65 H65A 0.9500
C66 C67 1.417(6)
C66 C71 1.418(6)
C67 C68 1.360(6)
C67 H67A 0.9500
C68 C69 1.392(6)
C68 H68A 0.9500
C69 C70 1.366(5)
C69 H69A 0.9500
C70 C71 1.411(5)
C70 H70A 0.9500
C72 C73 1.372(5)
C72 C81 1.423(5)
C73 C74 1.409(5)
C73 H73A 0.9500
C74 C75 1.362(5)
C74 H74A 0.9500
C75 C76 1.418(5)
C75 H75A 0.9500
C76 C77 1.418(5)
C76 C81 1.422(5)
C77 C78 1.365(5)
C77 H77A 0.9500
C78 C79 1.404(5)
C78 H78A 0.9500
C79 C80 1.365(5)
C79 H79A 0.9500
C80 C81 1.421(5)
C80 H80A 0.9500
C82 C83 1.498(5)
C83 C84 1.383(5)
C84 C85 1.376(5)
C84 H84A 0.9500
C85 C86 1.377(5)
C85 H85A 0.9500
C86 C87 1.383(5)
C86 H86A 0.9500
C87 C88 1.510(5)
C89 C90 1.369(5)
C89 C98 1.438(5)
C90 C91 1.412(5)
C90 H90A 0.9500
C91 C92 1.363(5)
C91 H91A 0.9500
C92 C93 1.411(5)
C92 H92A 0.9500
C93 C94 1.417(5)
C93 C98 1.420(5)
C94 C95 1.361(6)
C94 H94A 0.9500
C95 C96 1.398(6)
C95 H95A 0.9500
C96 C97 1.370(5)
C96 H96A 0.9500
C97 C98 1.414(5)
C97 H97A 0.9500
C99 C100 1.370(5)
C99 C108 1.432(5)
C100 C101 1.415(5)
C100 H10B 0.9500
C101 C102 1.356(5)
C101 H10C 0.9500
C102 C103 1.415(5)
C102 H10D 0.9500
C103 C104 1.421(5)
C103 C108 1.428(5)
C104 C105 1.358(5)
C104 H10E 0.9500
C105 C106 1.407(5)
C105 H10F 0.9500
C106 C107 1.360(5)
C106 H10G 0.9500
C107 C108 1.414(5)
C107 H10H 0.9500
N13 C115 1.512(4)
N13 C111 1.513(5)
N13 C109 1.516(5)
N13 C113 1.517(5)
C109 C110 1.514(5)
C109 H10I 0.9900
C109 H10J 0.9900
C110 H11B 0.9800
C110 H11C 0.9800
C110 H11D 0.9800
C111 C112 1.510(5)
C111 H11E 0.9900
C111 H11F 0.9900
C112 H11G 0.9800
C112 H11H 0.9800
C112 H11I 0.9800
C113 C114 1.519(6)
C113 H11J 0.9900
C113 H11K 0.9900
C114 H11L 0.9800
C114 H11M 0.9800
C114 H11N 0.9800
C115 C116 1.508(5)
C115 H11O 0.9900
C115 H11P 0.9900
C116 H11Q 0.9800
C116 H11R 0.9800
C116 H11S 0.9800
N14 C119 1.510(4)
N14 C117 1.511(5)
N14 C121 1.522(4)
N14 C123 1.523(4)
C117 C118 1.497(6)
C117 H11T 0.9900
C117 H11U 0.9900
C118 H11V 0.9800
C118 H11W 0.9800
C118 H11X 0.9800
C119 C120 1.515(5)
C119 H11Y 0.9900
C119 H11Z 0.9900
C120 H12A 0.9800
C120 H12B 0.9800
C120 H12C 0.9800
C121 C122 1.510(5)
C121 H12D 0.9900
C121 H12E 0.9900
C122 H12F 0.9800
C122 H12G 0.9800
C122 H12H 0.9800
C123 C124 1.502(5)
C123 H12I 0.9900
C123 H12J 0.9900
C124 H12K 0.9800
C124 H12L 0.9800
C124 H12M 0.9800
N15 C125 1.460(7)
N15 C131 1.511(6)
N15 C129 1.536(7)
N15 C127 1.539(6)
C125 C126 1.515(8)
C125 H12N 0.9900
C125 H12O 0.9900
C126 H12P 0.9800
C126 H12Q 0.9800
C126 H12R 0.9800
C127 C128 1.559(8)
C127 H12S 0.9900
C127 H12T 0.9900
C128 H12U 0.9800
C128 H12V 0.9800
C128 H12W 0.9800
C129 C130 1.481(7)
C129 H12X 0.9900
C129 H12Y 0.9900
C130 H13B 0.9800
C130 H13C 0.9800
C130 H13D 0.9800
C131 C132 1.519(7)
C131 H13E 0.9900
C131 H13F 0.9900
C132 H13G 0.9800
C132 H13H 0.9800
C132 H13I 0.9800
N16 C137 1.491(5)
N16 C133 1.499(5)
N16 C135 1.516(5)
N16 C139 1.560(5)
C133 C134 1.533(6)
C133 H13J 0.9900
C133 H13K 0.9900
C134 H13L 0.9800
C134 H13M 0.9800
C134 H13N 0.9800
C135 C136 1.500(6)
C135 H13O 0.9900
C135 H13P 0.9900
C136 H13Q 0.9800
C136 H13R 0.9800
C136 H13S 0.9800
C137 C138 1.510(6)
C137 H13T 0.9900
C137 H13U 0.9900
C138 H13V 0.9800
C138 H13W 0.9800
C138 H13X 0.9800
C139 C140 1.495(6)
C139 H13Y 0.9900
C139 H13Z 0.9900
C140 H14B 0.9800
C140 H14C 0.9800
C140 H14D 0.9800
O9 C141 1.169(6)
N17 C141 1.339(6)
N17 C143 1.426(7)
N17 C142 1.437(7)
C141 H14Y 0.9500
C142 H14E 0.9800
C142 H14F 0.9800
C142 H14G 0.9800
C143 H14H 0.9800
C143 H14W 0.9800
C143 H14X 0.9800
O10 C144 1.204(5)
N18 C144 1.336(5)
N18 C145 1.449(5)
N18 C146 1.452(5)
C144 H14I 0.9500
C145 H14J 0.9800
C145 H14K 0.9800
C145 H14L 0.9800
C146 H14M 0.9800
C146 H14N 0.9800
C146 H14O 0.9800
O11 C147 1.218(7)
N19 C147 1.345(8)
N19 C149 1.436(8)
N19 C148 1.449(8)
C147 H14P 0.9500
C148 H14Q 0.9800
C148 H14R 0.9800
C148 H14S 0.9800
C149 H14T 0.9800
C149 H14U 0.9800
C149 H14V 0.9800
O11' C47' 1.29(2)
N19' C47' 1.31(2)
N19' C49' 1.42(2)
N19' C48' 1.43(2)
C47' H47B 0.9500
C48' H48B 0.9800
C48' H48C 0.9800
C48' H48D 0.9800
C49' H49A 0.9800
C49' H49B 0.9800
C49' H49C 0.9800
O12 C150 1.256(6)
N20 C150 1.356(7)
N20 C151 1.432(7)
N20 C152 1.442(7)
C150 H15B 0.9500
C151 H15C 0.9800
C151 H15D 0.9800
C151 H15E 0.9800
C152 H15F 0.9800
C152 H15G 0.9800
C152 H15H 0.9800
O13 H13' 0.832(10)
O13 H13" 0.834(10)
O14 H14' 0.836(10)
O14 H14" 0.835(10)

loop_
_geom_torsion_atom_site_label_1
_geom_torsion_atom_site_label_2
_geom_torsion_atom_site_label_3
_geom_torsion_atom_site_label_4
_geom_torsion
N2 Ni1 N1 C1 -4.7(2)
N5 Ni1 N1 C1 171.9(2)
N4 Ni1 N1 C1 -110.7(3)
N6 Ni1 N1 C1 94.8(2)
N3 Ni1 N1 C1 -11.3(4)
N2 Ni1 N1 C18 179.7(3)
N5 Ni1 N1 C18 -3.6(3)
N4 Ni1 N1 C18 73.8(3)
N6 Ni1 N1 C18 -80.7(3)
N3 Ni1 N1 C18 173.2(3)
N5 Ni1 N2 C6 59.5(18)
N1 Ni1 N2 C6 -177.8(3)
N4 Ni1 N2 C6 -90.3(2)
N6 Ni1 N2 C6 92.0(2)
N3 Ni1 N2 C6 -0.7(2)
N5 Ni1 N2 C2 -119.6(16)
N1 Ni1 N2 C2 3.1(2)
N4 Ni1 N2 C2 90.6(3)
N6 Ni1 N2 C2 -87.1(3)
N3 Ni1 N2 C2 -179.8(3)
N2 Ni1 N3 C7 -1.5(2)
N5 Ni1 N3 C7 -178.1(2)
N1 Ni1 N3 C7 5.1(4)
N4 Ni1 N3 C7 104.0(2)
N6 Ni1 N3 C7 -100.5(2)
N2 Ni1 N3 C8 -173.7(3)
N5 Ni1 N3 C8 9.7(3)
N1 Ni1 N3 C8 -167.1(3)
N4 Ni1 N3 C8 -68.2(3)
N6 Ni1 N3 C8 87.2(3)
N2 Ni1 N4 C28 169.1(2)
N5 Ni1 N4 C28 -8.9(2)
N1 Ni1 N4 C28 -113.9(2)
N6 Ni1 N4 C28 -16.0(4)
N3 Ni1 N4 C28 91.5(2)
N2 Ni1 N4 C45 -1.8(3)
N5 Ni1 N4 C45 -179.8(3)
N1 Ni1 N4 C45 75.3(3)
N6 Ni1 N4 C45 173.1(2)
N3 Ni1 N4 C45 -79.4(3)
N2 Ni1 N5 C29 -143.7(16)
N1 Ni1 N5 C29 94.5(3)
N4 Ni1 N5 C29 6.6(2)
N6 Ni1 N5 C29 -176.5(3)
N3 Ni1 N5 C29 -84.1(2)
N2 Ni1 N5 C33 32.4(18)
N1 Ni1 N5 C33 -89.4(3)
N4 Ni1 N5 C33 -177.3(3)
N6 Ni1 N5 C33 -0.5(2)
N3 Ni1 N5 C33 92.0(3)
N2 Ni1 N6 C34 179.4(2)
N5 Ni1 N6 C34 -2.7(2)
N1 Ni1 N6 C34 102.0(2)
N4 Ni1 N6 C34 4.5(4)
N3 Ni1 N6 C34 -102.6(2)
N2 Ni1 N6 C35 8.2(3)
N5 Ni1 N6 C35 -173.9(3)
N1 Ni1 N6 C35 -69.2(3)
N4 Ni1 N6 C35 -166.8(3)
N3 Ni1 N6 C35 86.1(3)
C18 N1 C1 O1 3.2(6)
Ni1 N1 C1 O1 -172.5(3)
C18 N1 C1 C2 -178.9(3)
Ni1 N1 C1 C2 5.4(4)
C6 N2 C2 C3 0.0(5)
Ni1 N2 C2 C3 179.2(3)
C6 N2 C2 C1 179.7(3)
Ni1 N2 C2 C1 -1.2(4)
O1 C1 C2 N2 175.2(3)
N1 C1 C2 N2 -3.0(4)
O1 C1 C2 C3 -5.2(5)
N1 C1 C2 C3 176.7(3)
N2 C2 C3 C4 -0.5(5)
C1 C2 C3 C4 179.9(3)
C2 C3 C4 C5 0.6(6)
C3 C4 C5 C6 -0.2(6)
C2 N2 C6 C5 0.4(5)
Ni1 N2 C6 C5 -178.7(3)
C2 N2 C6 C7 -178.3(3)
Ni1 N2 C6 C7 2.6(4)
C4 C5 C6 N2 -0.3(5)
C4 C5 C6 C7 178.3(3)
C8 N3 C7 O2 -1.1(5)
Ni1 N3 C7 O2 -174.5(3)
C8 N3 C7 C6 176.4(3)
Ni1 N3 C7 C6 3.1(3)
N2 C6 C7 O2 174.1(3)
C5 C6 C7 O2 -4.6(5)
N2 C6 C7 N3 -3.8(4)
C5 C6 C7 N3 177.6(3)
C7 N3 C8 C9 -119.1(3)
Ni1 N3 C8 C9 53.0(4)
C7 N3 C8 C17 61.7(4)
Ni1 N3 C8 C17 -126.2(3)
N3 C8 C9 C10 -179.6(3)
C17 C8 C9 C10 -0.4(5)
C8 C9 C10 C11 -1.5(6)
C9 C10 C11 C12 1.4(6)
C10 C11 C12 C13 -179.5(3)
C10 C11 C12 C17 0.5(5)
C11 C12 C13 C14 -179.5(3)
C17 C12 C13 C14 0.4(5)
C12 C13 C14 C15 0.9(6)
C13 C14 C15 C16 -1.3(6)
C14 C15 C16 C17 0.3(6)
C15 C16 C17 C12 1.0(5)
C15 C16 C17 C8 -178.0(3)
C11 C12 C17 C16 178.5(3)
C13 C12 C17 C16 -1.4(5)
C11 C12 C17 C8 -2.4(5)
C13 C12 C17 C8 177.7(3)
C9 C8 C17 C16 -178.6(3)
N3 C8 C17 C16 0.6(5)
C9 C8 C17 C12 2.3(5)
N3 C8 C17 C12 -178.5(3)
C1 N1 C18 C19 -119.0(4)
Ni1 N1 C18 C19 56.4(5)
C1 N1 C18 C27 65.3(5)
Ni1 N1 C18 C27 -119.4(3)
C27 C18 C19 C20 1.2(6)
N1 C18 C19 C20 -174.6(4)
C18 C19 C20 C21 -1.1(7)
C19 C20 C21 C22 1.0(8)
C20 C21 C22 C27 -1.1(8)
C20 C21 C22 C23 178.4(5)
C21 C22 C23 C24 -179.6(5)
C27 C22 C23 C24 0.0(7)
C22 C23 C24 C25 -2.0(8)
C23 C24 C25 C26 3.0(7)
C24 C25 C26 C27 -1.8(7)
C25 C26 C27 C18 179.2(4)
C25 C26 C27 C22 -0.3(6)
C19 C18 C27 C26 179.3(4)
N1 C18 C27 C26 -5.0(6)
C19 C18 C27 C22 -1.3(6)
N1 C18 C27 C22 174.5(4)
C21 C22 C27 C26 -179.3(4)
C23 C22 C27 C26 1.2(6)
C21 C22 C27 C18 1.2(7)
C23 C22 C27 C18 -178.3(4)
C45 N4 C28 O3 2.7(5)
Ni1 N4 C28 O3 -169.2(3)
C45 N4 C28 C29 -178.8(3)
Ni1 N4 C28 C29 9.3(3)
C33 N5 C29 C30 -0.3(5)
Ni1 N5 C29 C30 175.7(3)
C33 N5 C29 C28 -179.8(3)
Ni1 N5 C29 C28 -3.8(4)
O3 C28 C29 N5 174.5(3)
N4 C28 C29 N5 -4.2(4)
O3 C28 C29 C30 -5.0(5)
N4 C28 C29 C30 176.3(3)
N5 C29 C30 C31 1.2(5)
C28 C29 C30 C31 -179.3(3)
C29 C30 C31 C32 -0.6(5)
C30 C31 C32 C33 -0.8(5)
C29 N5 C33 C32 -1.2(5)
Ni1 N5 C33 C32 -177.2(2)
C29 N5 C33 C34 179.1(3)
Ni1 N5 C33 C34 3.1(4)
C31 C32 C33 N5 1.8(5)
C31 C32 C33 C34 -178.6(3)
C35 N6 C34 O4 -0.1(5)
Ni1 N6 C34 O4 -172.4(3)
C35 N6 C34 C33 177.1(3)
Ni1 N6 C34 C33 4.8(3)
N5 C33 C34 O4 172.2(3)
C32 C33 C34 O4 -7.4(5)
N5 C33 C34 N6 -5.3(4)
C32 C33 C34 N6 175.1(3)
C34 N6 C35 C36 -110.2(4)
Ni1 N6 C35 C36 60.9(4)
C34 N6 C35 C44 69.7(4)
Ni1 N6 C35 C44 -119.2(3)
N6 C35 C36 C37 179.4(3)
C44 C35 C36 C37 -0.5(5)
C35 C36 C37 C38 0.8(6)
C36 C37 C38 C39 -0.1(6)
C37 C38 C39 C40 -177.6(4)
C37 C38 C39 C44 -0.8(6)
C38 C39 C40 C41 176.5(4)
C44 C39 C40 C41 -0.4(6)
C39 C40 C41 C42 1.3(6)
C40 C41 C42 C43 -0.8(6)
C41 C42 C43 C44 -0.8(6)
C42 C43 C44 C35 -177.4(3)
C42 C43 C44 C39 1.7(5)
C36 C35 C44 C43 178.6(3)
N6 C35 C44 C43 -1.3(5)
C36 C35 C44 C39 -0.4(5)
N6 C35 C44 C39 179.7(3)
C38 C39 C44 C43 -178.1(3)
C40 C39 C44 C43 -1.1(5)
C38 C39 C44 C35 1.0(5)
C40 C39 C44 C35 178.0(3)
C28 N4 C45 C46 -122.9(3)
Ni1 N4 C45 C46 47.7(4)
C28 N4 C45 C54 59.8(4)
Ni1 N4 C45 C54 -129.6(3)
N4 C45 C46 C47 -178.1(3)
C54 C45 C46 C47 -0.7(5)
C45 C46 C47 C48 0.4(5)
C46 C47 C48 C49 0.2(5)
C47 C48 C49 C50 179.9(3)
C47 C48 C49 C54 -0.4(5)
C48 C49 C50 C51 178.6(4)
C54 C49 C50 C51 -1.1(6)
C49 C50 C51 C52 1.3(6)
C50 C51 C52 C53 0.1(6)
C51 C52 C53 C54 -1.6(6)
C52 C53 C54 C49 1.7(5)
C52 C53 C54 C45 -178.4(3)
C48 C49 C54 C53 179.9(3)
C50 C49 C54 C53 -0.4(5)
C48 C49 C54 C45 0.1(5)
C50 C49 C54 C45 179.8(3)
C46 C45 C54 C53 -179.4(3)
N4 C45 C54 C53 -2.1(5)
C46 C45 C54 C49 0.5(5)
N4 C45 C54 C49 177.8(3)
N11 Ni2 N7 C55 -175.7(2)
N8 Ni2 N7 C55 2.1(2)
N9 Ni2 N7 C55 10.2(4)
N12 Ni2 N7 C55 107.2(2)
N10 Ni2 N7 C55 -97.6(2)
N11 Ni2 N7 C72 12.3(3)
N8 Ni2 N7 C72 -169.9(3)
N9 Ni2 N7 C72 -161.8(2)
N12 Ni2 N7 C72 -64.8(3)
N10 Ni2 N7 C72 90.4(3)
N11 Ni2 N8 C60 -134(2)
N9 Ni2 N8 C60 2.5(2)
N7 Ni2 N8 C60 178.9(3)
N12 Ni2 N8 C60 91.0(3)
N10 Ni2 N8 C60 -86.7(3)
N11 Ni2 N8 C56 43(2)
N9 Ni2 N8 C56 179.6(3)
N7 Ni2 N8 C56 -4.0(2)
N12 Ni2 N8 C56 -91.9(3)
N10 Ni2 N8 C56 90.4(2)
N11 Ni2 N9 C61 175.7(2)
N8 Ni2 N9 C61 -2.1(2)
N7 Ni2 N9 C61 -10.2(4)
N12 Ni2 N9 C61 -107.2(2)
N10 Ni2 N9 C61 98.7(2)
N11 Ni2 N9 C62 1.5(3)
N8 Ni2 N9 C62 -176.4(3)
N7 Ni2 N9 C62 175.5(3)
N12 Ni2 N9 C62 78.6(3)
N10 Ni2 N9 C62 -75.6(3)
N11 Ni2 N10 C82 -4.6(2)
N8 Ni2 N10 C82 177.7(2)
N9 Ni2 N10 C82 99.8(2)
N7 Ni2 N10 C82 -104.7(2)
N12 Ni2 N10 C82 2.7(4)
N11 Ni2 N10 C99 -172.3(3)
N8 Ni2 N10 C99 9.9(3)
N9 Ni2 N10 C99 -67.9(3)
N7 Ni2 N10 C99 87.6(3)
N12 Ni2 N10 C99 -165.0(3)
N8 Ni2 N11 C83 51(2)
N9 Ni2 N11 C83 -85.2(3)
N7 Ni2 N11 C83 97.5(3)
N12 Ni2 N11 C83 -173.6(3)
N10 Ni2 N11 C83 3.1(2)
N8 Ni2 N11 C87 -131(2)
N9 Ni2 N11 C87 92.7(3)
N7 Ni2 N11 C87 -84.7(3)
N12 Ni2 N11 C87 4.2(2)
N10 Ni2 N11 C87 -179.0(3)
N11 Ni2 N12 C88 -9.8(2)
N8 Ni2 N12 C88 168.1(2)
N9 Ni2 N12 C88 -114.2(2)
N7 Ni2 N12 C88 91.4(2)
N10 Ni2 N12 C88 -17.1(4)
N11 Ni2 N12 C89 -178.9(3)
N8 Ni2 N12 C89 -1.1(3)
N9 Ni2 N12 C89 76.7(3)
N7 Ni2 N12 C89 -77.7(3)
N10 Ni2 N12 C89 173.8(2)
C72 N7 C55 O5 -3.2(5)
Ni2 N7 C55 O5 -176.1(3)
C72 N7 C55 C56 172.8(3)
Ni2 N7 C55 C56 -0.2(3)
C60 N8 C56 C57 -0.6(5)
Ni2 N8 C56 C57 -177.6(2)
C60 N8 C56 C55 -177.9(3)
Ni2 N8 C56 C55 5.1(4)
O5 C55 C56 N8 173.5(3)
N7 C55 C56 N8 -2.9(4)
O5 C55 C56 C57 -3.8(5)
N7 C55 C56 C57 179.9(3)
N8 C56 C57 C58 1.1(5)
C55 C56 C57 C58 178.1(3)
C56 C57 C58 C59 -1.1(6)
C57 C58 C59 C60 0.5(6)
C56 N8 C60 C59 0.0(5)
Ni2 N8 C60 C59 177.1(3)
C56 N8 C60 C61 -179.6(3)
Ni2 N8 C60 C61 -2.6(4)
C58 C59 C60 N8 0.0(5)
C58 C59 C60 C61 179.6(3)
C62 N9 C61 O6 -1.3(5)
Ni2 N9 C61 O6 -176.2(3)
C62 N9 C61 C60 176.4(3)
Ni2 N9 C61 C60 1.4(4)
N8 C60 C61 O6 178.5(3)
C59 C60 C61 O6 -1.1(5)
N8 C60 C61 N9 0.6(4)
C59 C60 C61 N9 -179.0(3)
C61 N9 C62 C63 -115.2(4)
Ni2 N9 C62 C63 59.0(5)
C61 N9 C62 C71 65.6(5)
Ni2 N9 C62 C71 -120.3(3)
N9 C62 C63 C64 178.8(4)
C71 C62 C63 C64 -1.9(6)
C62 C63 C64 C65 0.0(8)
C63 C64 C65 C66 1.5(9)
C64 C65 C66 C67 178.9(5)
C64 C65 C66 C71 -1.1(8)
C65 C66 C67 C68 180.0(5)
C71 C66 C67 C68 -0.1(7)
C66 C67 C68 C69 1.7(7)
C67 C68 C69 C70 -1.4(6)
C68 C69 C70 C71 -0.7(6)
C69 C70 C71 C66 2.3(6)
C69 C70 C71 C62 -178.8(4)
C65 C66 C71 C70 178.1(4)
C67 C66 C71 C70 -1.9(6)
C65 C66 C71 C62 -0.9(7)
C67 C66 C71 C62 179.2(4)
C63 C62 C71 C70 -176.6(4)
N9 C62 C71 C70 2.7(6)
C63 C62 C71 C66 2.3(6)
N9 C62 C71 C66 -178.4(4)
C55 N7 C72 C73 -106.1(4)
Ni2 N7 C72 C73 65.8(4)
C55 N7 C72 C81 74.7(4)
Ni2 N7 C72 C81 -113.3(3)
N7 C72 C73 C74 -179.1(3)
C81 C72 C73 C74 0.0(5)
C72 C73 C74 C75 1.5(5)
C73 C74 C75 C76 -1.5(5)
C74 C75 C76 C77 -178.5(3)
C74 C75 C76 C81 0.0(5)
C75 C76 C77 C78 176.9(3)
C81 C76 C77 C78 -1.6(5)
C76 C77 C78 C79 0.9(5)
C77 C78 C79 C80 0.5(6)
C78 C79 C80 C81 -1.2(5)
C79 C80 C81 C76 0.4(5)
C79 C80 C81 C72 -178.6(3)
C77 C76 C81 C80 1.0(5)
C75 C76 C81 C80 -177.5(3)
C77 C76 C81 C72 -180.0(3)
C75 C76 C81 C72 1.5(5)
C73 C72 C81 C80 177.5(3)
N7 C72 C81 C80 -3.4(5)
C73 C72 C81 C76 -1.5(5)
N7 C72 C81 C76 177.7(3)
C99 N10 C82 O7 -2.8(5)
Ni2 N10 C82 O7 -172.4(3)
C99 N10 C82 C83 174.7(3)
Ni2 N10 C82 C83 5.1(4)
C87 N11 C83 C84 -0.5(5)
Ni2 N11 C83 C84 177.3(3)
C87 N11 C83 C82 -179.2(3)
Ni2 N11 C83 C82 -1.4(4)
O7 C82 C83 N11 175.0(3)
N10 C82 C83 N11 -2.8(4)
O7 C82 C83 C84 -3.6(5)
N10 C82 C83 C84 178.5(3)
N11 C83 C84 C85 0.7(5)
C82 C83 C84 C85 179.3(3)
C83 C84 C85 C86 -0.2(6)
C84 C85 C86 C87 -0.6(6)
C83 N11 C87 C86 -0.2(5)
Ni2 N11 C87 C86 -178.1(3)
C83 N11 C87 C88 179.0(3)
Ni2 N11 C87 C88 1.2(4)
C85 C86 C87 N11 0.8(5)
C85 C86 C87 C88 -178.4(3)
C89 N12 C88 O8 4.1(5)
Ni2 N12 C88 O8 -166.2(3)
C89 N12 C88 C87 -176.9(3)
Ni2 N12 C88 C87 12.8(3)
N11 C87 C88 O8 169.4(3)
C86 C87 C88 O8 -11.3(5)
N11 C87 C88 N12 -9.7(4)
C86 C87 C88 N12 169.5(3)
C88 N12 C89 C90 -123.8(3)
Ni2 N12 C89 C90 45.0(4)
C88 N12 C89 C98 58.0(4)
Ni2 N12 C89 C98 -133.2(3)
N12 C89 C90 C91 -179.7(3)
C98 C89 C90 C91 -1.4(5)
C89 C90 C91 C92 -0.5(6)
C90 C91 C92 C93 0.9(6)
C91 C92 C93 C94 -179.4(4)
C91 C92 C93 C98 0.6(5)
C92 C93 C94 C95 -178.8(4)
C98 C93 C94 C95 1.2(5)
C93 C94 C95 C96 0.3(6)
C94 C95 C96 C97 -0.7(6)
C95 C96 C97 C98 -0.3(6)
C96 C97 C98 C93 1.7(5)
C96 C97 C98 C89 -177.8(3)
C92 C93 C98 C97 177.9(3)
C94 C93 C98 C97 -2.1(5)
C92 C93 C98 C89 -2.5(5)
C94 C93 C98 C89 177.5(3)
C90 C89 C98 C97 -177.5(3)
N12 C89 C98 C97 0.6(5)
C90 C89 C98 C93 2.9(5)
N12 C89 C98 C93 -178.9(3)
C82 N10 C99 C100 -114.8(4)
Ni2 N10 C99 C100 52.7(4)
C82 N10 C99 C108 64.6(4)
Ni2 N10 C99 C108 -127.8(3)
N10 C99 C100 C101 179.3(3)
C108 C99 C100 C101 -0.1(5)
C99 C100 C101 C102 -1.0(6)
C100 C101 C102 C103 1.6(6)
C101 C102 C103 C104 178.8(3)
C101 C102 C103 C108 -1.0(5)
C102 C103 C104 C105 -179.3(3)
C108 C103 C104 C105 0.4(5)
C103 C104 C105 C106 0.4(5)
C104 C105 C106 C107 -0.4(5)
C105 C106 C107 C108 -0.3(5)
C106 C107 C108 C103 1.0(5)
C106 C107 C108 C99 179.9(3)
C102 C103 C108 C107 178.7(3)
C104 C103 C108 C107 -1.1(5)
C102 C103 C108 C99 -0.2(5)
C104 C103 C108 C99 -179.9(3)
C100 C99 C108 C107 -178.1(3)
N10 C99 C108 C107 2.4(5)
C100 C99 C108 C103 0.7(5)
N10 C99 C108 C103 -178.7(3)
C115 N13 C109 C110 179.8(3)
C111 N13 C109 C110 -59.3(4)
C113 N13 C109 C110 59.2(4)
C115 N13 C111 C112 58.5(4)
C109 N13 C111 C112 -58.9(4)
C113 N13 C111 C112 -179.7(3)
C115 N13 C113 C114 -64.6(4)
C111 N13 C113 C114 173.7(3)
C109 N13 C113 C114 52.5(4)
C111 N13 C115 C116 56.6(4)
C109 N13 C115 C116 177.4(3)
C113 N13 C115 C116 -62.5(4)
C119 N14 C117 C118 -60.9(5)
C121 N14 C117 C118 56.7(5)
C123 N14 C117 C118 177.5(4)
C117 N14 C119 C120 -56.6(4)
C121 N14 C119 C120 -177.7(3)
C123 N14 C119 C120 61.5(4)
C119 N14 C121 C122 173.1(3)
C117 N14 C121 C122 51.3(4)
C123 N14 C121 C122 -65.9(4)
C119 N14 C123 C124 49.9(4)
C117 N14 C123 C124 172.0(3)
C121 N14 C123 C124 -67.4(4)
C131 N15 C125 C126 -60.9(7)
C129 N15 C125 C126 57.3(7)
C127 N15 C125 C126 177.4(5)
C125 N15 C127 C128 -175.8(5)
C131 N15 C127 C128 60.4(6)
C129 N15 C127 C128 -51.7(6)
C125 N15 C129 C130 56.6(7)
C131 N15 C129 C130 -179.5(5)
C127 N15 C129 C130 -62.6(7)
C125 N15 C131 C132 -58.1(6)
C129 N15 C131 C132 177.2(5)
C127 N15 C131 C132 61.7(6)
C137 N16 C133 C134 59.5(5)
C135 N16 C133 C134 -176.9(4)
C139 N16 C133 C134 -57.9(4)
C137 N16 C135 C136 -49.1(5)
C133 N16 C135 C136 -173.1(4)
C139 N16 C135 C136 67.1(5)
C133 N16 C137 C138 58.2(5)
C135 N16 C137 C138 -62.7(5)
C139 N16 C137 C138 178.8(4)
C137 N16 C139 C140 -176.2(3)
C133 N16 C139 C140 -54.3(4)
C135 N16 C139 C140 63.5(4)
C143 N17 C141 O9 174.2(6)
C142 N17 C141 O9 -10.8(9)
C145 N18 C144 O10 3.3(7)
C146 N18 C144 O10 175.1(4)
C149 N19 C147 O11 178.5(6)
C148 N19 C147 O11 -0.3(9)
C49' N19' C47' O11' -173.6(17)
C48' N19' C47' O11' 9(3)
C151 N20 C150 O12 -5.0(8)
C152 N20 C150 O12 179.0(5)
